data_1544703
loop_
_publ_author_name
'Kaabel, Sandra'
'Adamson, Jasper'
'Topi\'c, Filip'
'Kiesil\"a, Anniina'
'Kalenius, Elina'
'\"Oeren, Mario'
'Reimund, Mart'
'Prigorchenko, Elena'
'L\~ookene, Aivar'
'Reich, Hans J.'
'Rissanen, Kari'
'Aav, Riina'

_publ_section_title
;
 Chiral hemicucurbit[8]uril as an anion receptor: selectivity to size,
 shape and charge distribution
;
_journal_issue 3
_journal_name_full 'Chem. Sci.'
_journal_page_first 2184
_journal_paper_doi 10.1039/C6SC05058A
_journal_volume 8
_journal_year 2017
_chemical_absolute_configuration ad
_chemical_formula_moiety 'C64 H96 N16 O8, C16 H36 N, 2(C H4 O), 1(B F4)'
_chemical_formula_sum 'C82 H140 B F4 N17 O10'
_chemical_formula_weight 1610.91
_space_group_crystal_system orthorhombic
_space_group_IT_number 19
_space_group_name_Hall 'P 2ac 2ab'
_space_group_name_H-M_alt 'P 21 21 21'
_symmetry_space_group_name_Hall 'P 2ac 2ab'
_symmetry_space_group_name_H-M 'P 21 21 21'
_atom_sites_solution_hydrogens geom
_audit_creation_date 2016-08-19
_audit_creation_method
;
Olex2 1.2
(compiled 2016.02.19 svn.r3266 for OlexSys, GUI svn.r5155)
;
_audit_update_record
;
2016-11-03 deposited with the CCDC.
2016-11-30 downloaded from the CCDC.
;
_cell_angle_alpha 90
_cell_angle_beta 90
_cell_angle_gamma 90
_cell_formula_units_Z 4
_cell_length_a 20.03081(12)
_cell_length_b 20.92663(13)
_cell_length_c 20.97159(13)
_cell_measurement_reflns_used 47346
_cell_measurement_temperature 123.01(10)
_cell_measurement_theta_max 74.0100
_cell_measurement_theta_min 3.6710
_cell_volume 8790.82(9)
_computing_cell_refinement
;
CrysAlisPro, Agilent Technologies,
Version 1.171.37.35 (release 13-08-2014 CrysAlis171 .NET)
(compiled Aug 13 2014,18:06:01)
;
_computing_data_collection
;
CrysAlisPro, Agilent Technologies,
Version 1.171.37.35 (release 13-08-2014 CrysAlis171 .NET)
(compiled Aug 13 2014,18:06:01)
;
_computing_data_reduction
;
CrysAlisPro, Agilent Technologies,
Version 1.171.37.35 (release 13-08-2014 CrysAlis171 .NET)
(compiled Aug 13 2014,18:06:01)
;
_computing_molecular_graphics
;
Mercury CSD 3.3 (Macrae, C. F., et al. (2006). J. Appl. Cryst. 39, 453-457)
POV-Ray 3.7 (Persistence of Vision Pty. Ltd. (2004)) 
;
_computing_publication_material 'Olex2 (Dolomanov et al., 2009)'
_computing_structure_refinement 'ShelXL (Sheldrick, 2015)'
_diffrn_ambient_environment N~2~
_diffrn_ambient_temperature 123.01(10)
_diffrn_detector 'CCD plate'
_diffrn_detector_area_resol_mean 5.1977
_diffrn_detector_type Atlas
_diffrn_measured_fraction_theta_full 1.000
_diffrn_measured_fraction_theta_max 0.994
_diffrn_measurement_details
;
#__ type_ start__ end____ width___ exp.time_
  1 omega  -45.00   29.00   1.0000   13.0000
omega____ theta____ kappa____ phi______ frames
    -      -41.9013   37.0000   90.0000 74

#__ type_ start__ end____ width___ exp.time_
  2 omega  -48.00   31.00   1.0000   13.0000
omega____ theta____ kappa____ phi______ frames
    -      -41.9013   37.0000  -90.0000 79

#__ type_ start__ end____ width___ exp.time_
  3 omega  -39.00   -4.00   1.0000   13.0000
omega____ theta____ kappa____ phi______ frames
    -      -41.9013   19.0000  -30.0000 35

#__ type_ start__ end____ width___ exp.time_
  4 omega -126.00  -76.00   1.0000   13.0000
omega____ theta____ kappa____ phi______ frames
    -      -41.9013  171.0000  -75.9758 50

#__ type_ start__ end____ width___ exp.time_
  5 omega  -84.00  -45.00   1.0000   13.0000
omega____ theta____ kappa____ phi______ frames
    -      -41.9013  125.0000  -90.0000 39

#__ type_ start__ end____ width___ exp.time_
  6 omega  -77.00   36.00   1.0000   13.0000
omega____ theta____ kappa____ phi______ frames
    -      -41.9013   19.0000   30.0000 113

#__ type_ start__ end____ width___ exp.time_
  7 omega    7.00   70.00   1.0000   13.0000
omega____ theta____ kappa____ phi______ frames
    -       41.9013  -99.0000 -180.0000 63

#__ type_ start__ end____ width___ exp.time_
  8 omega   64.00  120.00   1.0000   64.0000
omega____ theta____ kappa____ phi______ frames
    -      106.6601 -125.0000   30.0000 56

#__ type_ start__ end____ width___ exp.time_
  9 omega   95.00  122.00   1.0000   64.0000
omega____ theta____ kappa____ phi______ frames
    -      106.6601 -125.0000  150.0000 27

#__ type_ start__ end____ width___ exp.time_
 10 omega   50.00  108.00   1.0000   64.0000
omega____ theta____ kappa____ phi______ frames
    -      106.6601  -94.0000 -150.0000 58

#__ type_ start__ end____ width___ exp.time_
 11 omega   61.00  107.00   1.0000   64.0000
omega____ theta____ kappa____ phi______ frames
    -      106.6601  -77.0000   30.0000 46

#__ type_ start__ end____ width___ exp.time_
 12 omega   39.00   98.00   1.0000   64.0000
omega____ theta____ kappa____ phi______ frames
    -      106.6601  -45.0000 -180.0000 59

#__ type_ start__ end____ width___ exp.time_
 13 omega   95.00  161.00   1.0000   64.0000
omega____ theta____ kappa____ phi______ frames
    -      106.6601  125.0000  150.0000 66

#__ type_ start__ end____ width___ exp.time_
 14 omega  130.00  156.00   1.0000   64.0000
omega____ theta____ kappa____ phi______ frames
    -      106.6601   45.0000  150.0000 26

#__ type_ start__ end____ width___ exp.time_
 15 omega   30.00   78.00   1.0000   64.0000
omega____ theta____ kappa____ phi______ frames
    -      106.6601  -30.0000    0.0000 48

#__ type_ start__ end____ width___ exp.time_
 16 omega   33.00   75.00   1.0000   64.0000
omega____ theta____ kappa____ phi______ frames
    -      106.6601 -125.0000  150.0000 42

#__ type_ start__ end____ width___ exp.time_
 17 omega   27.00   92.00   1.0000   64.0000
omega____ theta____ kappa____ phi______ frames
    -      106.6601  -94.0000  150.0000 65

#__ type_ start__ end____ width___ exp.time_
 18 omega   79.00  176.00   1.0000   64.0000
omega____ theta____ kappa____ phi______ frames
    -      106.6601   30.0000 -120.0000 97

#__ type_ start__ end____ width___ exp.time_
 19 omega   54.00   90.00   1.0000   64.0000
omega____ theta____ kappa____ phi______ frames
    -      106.6601  -30.0000 -150.0000 36

#__ type_ start__ end____ width___ exp.time_
 20 omega   31.00   87.00   1.0000   64.0000
omega____ theta____ kappa____ phi______ frames
    -      106.6601  -30.0000  120.0000 56

#__ type_ start__ end____ width___ exp.time_
 21 omega   50.00   90.00   1.0000   64.0000
omega____ theta____ kappa____ phi______ frames
    -      106.6601  -94.0000  -60.0000 40

#__ type_ start__ end____ width___ exp.time_
 22 omega   31.00   86.00   1.0000   64.0000
omega____ theta____ kappa____ phi______ frames
    -      106.6601  -30.0000  -90.0000 55

#__ type_ start__ end____ width___ exp.time_
 23 omega   97.00  178.00   1.0000   64.0000
omega____ theta____ kappa____ phi______ frames
    -      106.6601   30.0000  -60.0000 81
;
_diffrn_measurement_device 'four-circle diffractometer'
_diffrn_measurement_device_type 'SuperNova, Dual, Cu at zero, Atlas'
_diffrn_measurement_method '\w scans'
_diffrn_orient_matrix_UB_11 0.0012134000
_diffrn_orient_matrix_UB_12 -0.0172777000
_diffrn_orient_matrix_UB_13 0.0713908000
_diffrn_orient_matrix_UB_21 -0.0460092000
_diffrn_orient_matrix_UB_22 0.0572080000
_diffrn_orient_matrix_UB_23 0.0144555000
_diffrn_orient_matrix_UB_31 -0.0616440000
_diffrn_orient_matrix_UB_32 -0.0429797000
_diffrn_orient_matrix_UB_33 -0.0094201000
_diffrn_radiation_monochromator mirror
_diffrn_radiation_probe x-ray
_diffrn_radiation_type CuK\a
_diffrn_radiation_wavelength 1.54184
_diffrn_reflns_av_R_equivalents 0.0266
_diffrn_reflns_av_unetI/netI 0.0190
_diffrn_reflns_Laue_measured_fraction_full 1.000
_diffrn_reflns_Laue_measured_fraction_max 0.994
_diffrn_reflns_limit_h_max 14
_diffrn_reflns_limit_h_min -24
_diffrn_reflns_limit_k_max 25
_diffrn_reflns_limit_k_min -26
_diffrn_reflns_limit_l_max 26
_diffrn_reflns_limit_l_min -25
_diffrn_reflns_number 70925
_diffrn_reflns_point_group_measured_fraction_full 1.000
_diffrn_reflns_point_group_measured_fraction_max 0.988
_diffrn_reflns_theta_full 67.750
_diffrn_reflns_theta_max 74.270
_diffrn_reflns_theta_min 3.051
_diffrn_source 'sealed X-ray tube'
_diffrn_source_type 'SuperNova (Cu) X-ray Source'
_exptl_absorpt_coefficient_mu 0.704
_exptl_absorpt_correction_T_max 0.926
_exptl_absorpt_correction_T_min 0.763
_exptl_absorpt_correction_type gaussian
_exptl_absorpt_process_details
;
CrysAlisPro, Agilent Technologies,
Version 1.171.37.35 (release 13-08-2014 CrysAlis171 .NET)
(compiled Aug 13 2014,18:06:01)
Numerical absorption correction based on gaussian integration over
            a multifaceted crystal model
Empirical absorption correction using spherical harmonics,
 implemented in SCALE3 ABSPACK scaling algorithm.
;
_exptl_crystal_colour colourless
_exptl_crystal_density_diffrn 1.217
_exptl_crystal_description block
_exptl_crystal_F_000 3488
_exptl_crystal_size_max 0.5093
_exptl_crystal_size_mid 0.1537
_exptl_crystal_size_min 0.1251
_refine_diff_density_max 0.684
_refine_diff_density_min -0.505
_refine_diff_density_rms 0.056
_refine_ls_abs_structure_details
;
 Flack x determined using 7595 quotients [(I+)-(I-)]/[(I+)+(I-)]
 (Parsons, Flack and Wagner, Acta Cryst. B69 (2013) 249-259).
;
_refine_ls_abs_structure_Flack 0.00(3)
_refine_ls_extinction_method none
_refine_ls_goodness_of_fit_ref 1.061
_refine_ls_hydrogen_treatment constr
_refine_ls_matrix_type full
_refine_ls_number_parameters 1196
_refine_ls_number_reflns 17694
_refine_ls_number_restraints 2641
_refine_ls_restrained_S_all 1.039
_refine_ls_R_factor_all 0.0553
_refine_ls_R_factor_gt 0.0544
_refine_ls_shift/su_max 0.001
_refine_ls_shift/su_mean 0.000
_refine_ls_structure_factor_coef Fsqd
_refine_ls_weighting_details 'w=1/[\s^2^(Fo^2^)+(0.1091P)^2^+2.1808P] where P=(Fo^2^+2Fc^2^)/3'
_refine_ls_weighting_scheme calc
_refine_ls_wR_factor_gt 0.1574
_refine_ls_wR_factor_ref 0.1587
_reflns_Friedel_coverage 0.831
_reflns_Friedel_fraction_full 1.000
_reflns_Friedel_fraction_max 0.980
_reflns_number_gt 17291
_reflns_number_total 17694
_reflns_threshold_expression 'I > 2\s(I)'
_cod_data_source_file c6sc05058a2.cif
_cod_data_source_block all-R_cycHC8_TBABF4
_cod_depositor_comments 'Adding full bibliography for 1544701--1544706.cif.'
_cod_original_cell_volume 8790.81(9)
_cod_database_code 1544703
_chemical_oxdiff_formula 'C80 H132 O8 N17 B F4'
_shelx_space_group_comment
;
The symmetry employed for this shelxl refinement is uniquely defined
by the following loop, which should always be used as a source of
symmetry information in preference to the above space-group names.
They are only intended as comments.
;
_reflns_odcompleteness_completeness 99.96
_reflns_odcompleteness_iscentric 1
_reflns_odcompleteness_theta 66.97
_olex2_refinement_description
;
1. Fixed Uiso
 At 1.2 times of:
  All C(H) groups, All C(H,H) groups
 At 1.5 times of:
  All C(H,H,H) groups, All O(H) groups
2. Restrained distances
 B1A-F1A = B1A-F2A = B1A-F3A = B1A-F4A
 1.3644 with sigma of 0.01
 F1A-F2A = F1A-F3A = F1A-F4A = F2A-F3A = F2A-F4A = F3A-F4A
 2.228065 with sigma of 0.02
 B1B-F1B = B1B-F2B = B1B-F3B = B1B-F4B
 1.3644 with sigma of 0.01
 F1B-F2B = F1B-F3B = F1B-F4B = F2B-F3B = F2B-F4B = F3B-F4B
 2.228065 with sigma of 0.02
 B1C-F1C = B1C-F2C = B1C-F3C = B1C-F4C
 1.3644 with sigma of 0.01
 F1C-F2C = F1C-F3C = F1C-F4C = F2C-F3C = F2C-F4C = F3C-F4C
 2.228065 with sigma of 0.02
 B1D-F1D = B1D-F2D = B1D-F3D = B1D-F4D
 1.3644 with sigma of 0.01
 F1D-F2D = F1D-F3D = F1D-F4D = F2D-F3D = F2D-F4D = F3D-F4D
 2.228065 with sigma of 0.02
 O2SA-C2SA \\sim O2SB-C2SB \\sim O1S-C1S
 with sigma of 0.01
3. Uiso/Uaniso restraints and constraints
F1B \\sim F2B \\sim F3B \\sim F4B \\sim B1B \\sim F1D \\sim F2D \\sim F3D \\sim
F4D \\sim B1D \\sim F1C \\sim F2C \\sim F3C \\sim F4C \\sim B1C \\sim F1A \\sim
F2A \\sim F3A \\sim F4A \\sim B1A: within 2A with sigma of 0.02 and sigma for
terminal atoms of 0.02
O2SB \\sim C2SB \\sim O2SA \\sim C2SA: within 2A with sigma of 0.01 and sigma
for terminal atoms of 0.01
O1S \\sim C1S: within 2A with sigma of 0.01 and sigma for terminal atoms of 0.02
Uanis(O2SA) \\sim Ueq, Uanis(C2SA) \\sim Ueq, Uanis(O2SB) \\sim Ueq,
Uanis(C2SB) \\sim Ueq: with sigma of 0.1 and sigma for terminal atoms of 0.2
4. Rigid body (RIGU) restrains
 C2A, C1A, C6A, C5A, C4A, C3A, C7A, C8A, C1B, C2B, C3B, C4B, C5B, C6B, C7B,
 C8B, C1C, C2C, C3C, C4C, C5C, C6C, C7C, C8C, C1D, C2D, C3D, C4D, C5D, C6D, C7D,
  C8D, C1E, C2E, C3E, C4E, C5E, C6E, C7E, C8E, C1F, C2F, C3F, C4F, C5F, C6F,
 C7F, C8F, C1G, C2G, C3G, C4G, C5G, C6G, C7G, C8G, C1H, C2H, C3H, C4H, C5H, C6H,
  C7H, C8H, C1T, C2T, C3T, C4T, C5T, C6T, C7T, C8T, C9T, C10T, C11T, C12T, C13T,
  C14T, C15T, C16T, C1S, C2SB, C2SA, N2A, N1A, N1B, N2B, N1C, N2C, N1D, N2D,
 N1E, N2E, N1F, N2F, N1G, N2G, N1H, N2H, N1T, O1A, O1B, O1C, O1D, O1E, O1F, O1G,
  O1H, O1S, O2SB, O2SA, F1B, F2B, F3B, F4B, F1D, F2D, F3D, F4D, F1C, F2C, F3C,
 F4C, F1A, F2A, F3A, F4A, B1B, B1D, B1C, B1A
 with sigma for 1-2 distances of 0.004 and sigma for 1-3 distances of 0.004
5. Same fragment restrains
{O1A, N2A, N1A, C2A, C1A, C6A, C5A, C4A, C3A, C7A, C8A} sigma for 1-2: 0.02,
1-3: 0.02
as
{O1B, N1B, N2B, C1B, C2B, C3B, C4B, C5B, C6B, C7B, C8B}
{O1A, N1A, N2A, C1A, C2A, C3A, C4A, C5A, C6A, C7A, C8A} sigma for 1-2: 0.02,
1-3: 0.02
as
{O1C, N1C, N2C, C1C, C2C, C3C, C4C, C5C, C6C, C7C, C8C}
{O1A, N2A, N1A, C2A, C1A, C6A, C5A, C4A, C3A, C7A, C8A} sigma for 1-2: 0.02,
1-3: 0.02
as
{O1D, N1D, N2D, C1D, C2D, C3D, C4D, C5D, C6D, C7D, C8D}
{O1A, N1A, N2A, C1A, C2A, C3A, C4A, C5A, C6A, C7A, C8A} sigma for 1-2: 0.02,
1-3: 0.02
as
{O1E, N1E, N2E, C1E, C2E, C3E, C4E, C5E, C6E, C7E, C8E}
{O1A, N2A, N1A, C2A, C1A, C6A, C5A, C4A, C3A, C7A, C8A} sigma for 1-2: 0.02,
1-3: 0.02
as
{O1F, N1F, N2F, C1F, C2F, C3F, C4F, C5F, C6F, C7F, C8F}
{O1A, N1A, N2A, C1A, C2A, C3A, C4A, C5A, C6A, C7A, C8A} sigma for 1-2: 0.02,
1-3: 0.02
as
{O1G, N1G, N2G, C1G, C2G, C3G, C4G, C5G, C6G, C7G, C8G}
{O1A, N2A, N1A, C2A, C1A, C6A, C5A, C4A, C3A, C7A, C8A} sigma for 1-2: 0.02,
1-3: 0.02
as
{O1H, N1H, N2H, C1H, C2H, C3H, C4H, C5H, C6H, C7H, C8H}
{N1T, C5T, C6T, C7T, C8T} sigma for 1-2: 0.01, 1-3: 0.04
{N1T, C9T, C10T, C11T, C12T} sigma for 1-2: 0.01, 1-3: 0.04
{N1T, C13T, C14T, C15T, C16T} sigma for 1-2: 0.01, 1-3: 0.04
as
{N1T, C1T, C2T, C3T, C4T}
6. Others
 1*[Sof(F1A)+Sof(F2A)+Sof(F3A)+Sof(F4A)+Sof(B1A)]+1*[Sof(F1B)+Sof(F2B)+
 Sof(F3B)+Sof(F4B)+Sof(B1B)]+1*[Sof(F1C)+Sof(F2C)+Sof(F3C)+Sof(F4C)+Sof(B1C)]+1*
 [Sof(F1D)+Sof(F2D)+Sof(F3D)+Sof(F4D)+Sof(B1D)]=1 with esd of 0.001
 1(DFIX)=1(DFIX)=1(DFIX)=1(DFIX)=FVAR(1)
 1(DFIX)=1(DFIX)=1(DFIX)=1(DFIX)=1.633*FVAR(2)
 Sof(F1A)=Sof(F2A)=Sof(F3A)=Sof(F4A)=Sof(B1A)=FVAR(2)
 Sof(F1B)=Sof(F2B)=Sof(F3B)=Sof(F4B)=Sof(B1B)=FVAR(3)
 Sof(F1C)=Sof(F2C)=Sof(F3C)=Sof(F4C)=Sof(B1C)=FVAR(4)
 Sof(F1D)=Sof(F2D)=Sof(F3D)=Sof(F4D)=Sof(B1D)=FVAR(5)
 Sof(O2SA)=Sof(H2SE)=Sof(C2SA)=Sof(H2SF)=Sof(H2SG)=Sof(H2SH)=1-FVAR(6)
 Sof(O2SB)=Sof(H2SB)=Sof(C2SB)=Sof(H2SA)=Sof(H2SC)=Sof(H2SD)=FVAR(6)
7.a Ternary CH refined with riding coordinates:
 C2A(H2A), C1A(H1A), C1B(H1B), C2B(H2B), C1C(H1C), C2C(H2C), C1D(H1D),
 C2D(H2D), C1E(H1E), C2E(H2E), C1F(H1F), C2F(H2F), C1G(H1G), C2G(H2G), C1H(H1H),
  C2H(H2H)
7.b Secondary CH2 refined with riding coordinates:
 C6A(H6AA,H6AB), C5A(H5AA,H5AB), C4A(H4AA,H4AB), C3A(H3AA,H3AB), C8A(H8AA,
 H8AB), C3B(H3BA,H3BB), C4B(H4BA,H4BB), C5B(H5BA,H5BB), C6B(H6BA,H6BB),
 C8B(H8BA,H8BB), C3C(H3CA,H3CB), C4C(H4CA,H4CB), C5C(H5CA,H5CB), C6C(H6CA,H6CB),
  C8C(H8CA,H8CB), C3D(H3DA,H3DB), C4D(H4DA,H4DB), C5D(H5DA,H5DB), C6D(H6DA,
 H6DB), C8D(H8DA,H8DB), C3E(H3EA,H3EB), C4E(H4EA,H4EB), C5E(H5EA,H5EB),
 C6E(H6EA,H6EB), C8E(H8EA,H8EB), C3F(H3FA,H3FB), C4F(H4FA,H4FB), C5F(H5FA,H5FB),
  C6F(H6FA,H6FB), C8F(H8FA,H8FB), C3G(H3GA,H3GB), C4G(H4GA,H4GB), C5G(H5GA,
 H5GB), C6G(H6GA,H6GB), C8G(H8GA,H8GB), C3H(H3HA,H3HB), C4H(H4HA,H4HB),
 C5H(H5HA,H5HB), C6H(H6HA,H6HB), C8H(H8HA,H8HB), C1T(H1TA,H1TB), C2T(H2TA,H2TB),
  C3T(H3TA,H3TB), C5T(H5TA,H5TB), C6T(H6TA,H6TB), C7T(H7TA,H7TB), C9T(H9TA,
 H9TB), C10T(H10A,H10B), C11T(H11A,H11B), C13T(H13A,H13B), C14T(H14A,H14B),
 C15T(H15A,H15B)
7.c Idealised Me refined as rotating group:
 C4T(H4TA,H4TB,H4TC), C8T(H8TA,H8TB,H8TC), C12T(H12A,H12B,H12C), C16T(H16A,
 H16B,H16C), C1S(H1SA,H1SB,H1SC), C2SB(H2SA,H2SC,H2SD), C2SA(H2SF,H2SG,H2SH)
7.d Idealised tetrahedral OH refined as rotating group:
 O1S(H1S), O2SB(H2SB), O2SA(H2SE)
;
_shelx_shelxl_version_number 2014/7
_olex2_submission_special_instructions 'No special instructions were received'

loop_
_space_group_symop_operation_xyz
'x, y, z'
'-x+1/2, -y, z+1/2'
'-x, y+1/2, -z+1/2'
'x+1/2, -y+1/2, -z'

loop_
_atom_site_label
_atom_site_type_symbol
_atom_site_fract_x
_atom_site_fract_y
_atom_site_fract_z
_atom_site_U_iso_or_equiv
_atom_site_adp_type
_atom_site_occupancy
_atom_site_site_symmetry_order
_atom_site_calc_flag
_atom_site_refinement_flags_posn
_atom_site_refinement_flags_adp
_atom_site_refinement_flags_occupancy
_atom_site_disorder_assembly
_atom_site_disorder_group
O1A O 0.74657(13) 0.28430(10) 0.66381(12) 0.0435(5) Uani 1 1 d D U . . .
N2A N 0.67619(14) 0.33224(11) 0.58985(12) 0.0358(5) Uani 1 1 d D U . . .
N1A N 0.78498(14) 0.35589(12) 0.58763(13) 0.0375(5) Uani 1 1 d D U . . .
C2A C 0.68423(15) 0.38768(13) 0.54759(13) 0.0339(6) Uani 1 1 d D U . . .
H2A H 0.6798 0.4273 0.5738 0.041 Uiso 1 1 calc R . . . .
C1A C 0.75667(17) 0.38052(14) 0.52852(14) 0.0386(6) Uani 1 1 d D U . . .
H1A H 0.7598 0.3463 0.4953 0.046 Uiso 1 1 calc R . . . .
C6A C 0.78295(18) 0.44228(16) 0.50007(16) 0.0438(7) Uani 1 1 d D U . . .
H6AA H 0.8305 0.4377 0.4882 0.053 Uiso 1 1 calc R . . . .
H6AB H 0.7788 0.4777 0.5311 0.053 Uiso 1 1 calc R . . . .
C5A C 0.7401(2) 0.45559(17) 0.44059(15) 0.0474(8) Uani 1 1 d D U . . .
H5AA H 0.7528 0.4976 0.4226 0.057 Uiso 1 1 calc R . . . .
H5AB H 0.7497 0.4227 0.4080 0.057 Uiso 1 1 calc R . . . .
C4A C 0.6654(2) 0.45564(17) 0.45460(15) 0.0461(7) Uani 1 1 d D U . . .
H4AA H 0.6408 0.4605 0.4139 0.055 Uiso 1 1 calc R . . . .
H4AB H 0.6548 0.4931 0.4816 0.055 Uiso 1 1 calc R . . . .
C3A C 0.64065(18) 0.39495(16) 0.48841(15) 0.0435(7) Uani 1 1 d D U . . .
H3AA H 0.5931 0.3994 0.5005 0.052 Uiso 1 1 calc R . . . .
H3AB H 0.6454 0.3573 0.4602 0.052 Uiso 1 1 calc R . . . .
C7A C 0.73711(16) 0.32020(13) 0.61852(15) 0.0361(6) Uani 1 1 d D U . . .
C8A C 0.85491(17) 0.34013(15) 0.59237(18) 0.0428(7) Uani 1 1 d D U . . .
H8AA H 0.8715 0.3259 0.5502 0.051 Uiso 1 1 calc R . . . .
H8AB H 0.8608 0.3044 0.6228 0.051 Uiso 1 1 calc R . . . .
O1B O 0.95799(13) 0.40641(11) 0.52210(12) 0.0490(6) Uani 1 1 d D U . . .
N1B N 0.89359(14) 0.39488(12) 0.61371(14) 0.0402(6) Uani 1 1 d D U . . .
N2B N 0.98523(13) 0.45504(13) 0.61879(15) 0.0420(6) Uani 1 1 d D U . . .
C1B C 0.90538(16) 0.40725(14) 0.68108(16) 0.0402(6) Uani 1 1 d D U . . .
H1B H 0.9337 0.3720 0.6985 0.048 Uiso 1 1 calc R . . . .
C2B C 0.94753(15) 0.46757(15) 0.67710(15) 0.0387(6) Uani 1 1 d D U . . .
H2B H 0.9172 0.5048 0.6694 0.046 Uiso 1 1 calc R . . . .
C3B C 0.98336(19) 0.4778(2) 0.73996(18) 0.0524(8) Uani 1 1 d D U . . .
H3BA H 1.0124 0.5160 0.7377 0.063 Uiso 1 1 calc R . . . .
H3BB H 1.0112 0.4402 0.7507 0.063 Uiso 1 1 calc R . . . .
C4B C 0.9281(2) 0.4872(2) 0.79025(18) 0.0582(10) Uani 1 1 d D U . . .
H4BA H 0.9490 0.4915 0.8328 0.070 Uiso 1 1 calc R . . . .
H4BB H 0.9041 0.5275 0.7810 0.070 Uiso 1 1 calc R . . . .
C5B C 0.8777(2) 0.4323(2) 0.79202(18) 0.0542(9) Uani 1 1 d D U . . .
H5BA H 0.8415 0.4432 0.8222 0.065 Uiso 1 1 calc R . . . .
H5BB H 0.9003 0.3934 0.8081 0.065 Uiso 1 1 calc R . . . .
C6B C 0.84705(17) 0.41792(17) 0.72626(16) 0.0443(7) Uani 1 1 d D U . . .
H6BA H 0.8186 0.3793 0.7284 0.053 Uiso 1 1 calc R . . . .
H6BB H 0.8194 0.4543 0.7117 0.053 Uiso 1 1 calc R . . . .
C7B C 0.94635(16) 0.41740(14) 0.57850(16) 0.0402(6) Uani 1 1 d D U . . .
C8B C 1.03453(16) 0.49832(16) 0.59188(19) 0.0450(7) Uani 1 1 d D U . . .
H8BA H 1.0751 0.4969 0.6189 0.054 Uiso 1 1 calc R . . . .
H8BB H 1.0471 0.4825 0.5490 0.054 Uiso 1 1 calc R . . . .
O1C O 1.07032(11) 0.60123(12) 0.67554(13) 0.0479(6) Uani 1 1 d D U . . .
N1C N 0.99061(12) 0.66156(12) 0.62366(12) 0.0342(5) Uani 1 1 d D U . . .
N2C N 1.01361(13) 0.56411(12) 0.58606(13) 0.0386(5) Uani 1 1 d D U . . .
C1C C 0.95896(14) 0.65693(14) 0.56083(13) 0.0335(6) Uani 1 1 d D U . . .
H1C H 0.9913 0.6722 0.5279 0.040 Uiso 1 1 calc R . . . .
C2C C 0.95183(15) 0.58502(14) 0.55472(14) 0.0349(6) Uani 1 1 d D U . . .
H2C H 0.9131 0.5711 0.5815 0.042 Uiso 1 1 calc R . . . .
C3C C 0.9373(2) 0.56740(16) 0.48564(15) 0.0457(7) Uani 1 1 d D U . . .
H3CA H 0.9337 0.5205 0.4807 0.055 Uiso 1 1 calc R . . . .
H3CB H 0.9731 0.5832 0.4572 0.055 Uiso 1 1 calc R . . . .
C4C C 0.8702(2) 0.60016(17) 0.46986(16) 0.0477(8) Uani 1 1 d D U . . .
H4CA H 0.8593 0.5923 0.4245 0.057 Uiso 1 1 calc R . . . .
H4CB H 0.8346 0.5804 0.4960 0.057 Uiso 1 1 calc R . . . .
C5C C 0.87054(19) 0.67196(16) 0.48180(15) 0.0443(7) Uani 1 1 d D U . . .
H5CA H 0.8251 0.6890 0.4743 0.053 Uiso 1 1 calc R . . . .
H5CB H 0.9010 0.6926 0.4509 0.053 Uiso 1 1 calc R . . . .
C6C C 0.89268(16) 0.68975(15) 0.54993(14) 0.0369(6) Uani 1 1 d D U . . .
H6CA H 0.8976 0.7366 0.5541 0.044 Uiso 1 1 calc R . . . .
H6CB H 0.8593 0.6749 0.5815 0.044 Uiso 1 1 calc R . . . .
C7C C 1.02922(14) 0.60818(15) 0.63273(15) 0.0374(6) Uani 1 1 d D U . . .
C8C C 1.00975(15) 0.72218(15) 0.65072(15) 0.0374(6) Uani 1 1 d D U . . .
H8CA H 1.0450 0.7153 0.6831 0.045 Uiso 1 1 calc R . . . .
H8CB H 1.0283 0.7499 0.6168 0.045 Uiso 1 1 calc R . . . .
O1D O 0.96195(13) 0.84835(11) 0.62297(13) 0.0493(6) Uani 1 1 d D U . . .
N1D N 0.95373(12) 0.75335(11) 0.67983(12) 0.0334(5) Uani 1 1 d D U . . .
N2D N 0.89968(14) 0.83923(12) 0.71591(13) 0.0394(5) Uani 1 1 d D U . . .
C1D C 0.93236(16) 0.73839(15) 0.74474(14) 0.0375(6) Uani 1 1 d D U . . .
H1D H 0.9684 0.7519 0.7748 0.045 Uiso 1 1 calc R . . . .
C2D C 0.87394(17) 0.78429(15) 0.75168(15) 0.0400(7) Uani 1 1 d D U . . .
H2D H 0.8345 0.7663 0.7286 0.048 Uiso 1 1 calc R . . . .
C3D C 0.8567(2) 0.7910(2) 0.82173(18) 0.0603(11) Uani 1 1 d D U . . .
H3DA H 0.8200 0.8221 0.8277 0.072 Uiso 1 1 calc R . . . .
H3DB H 0.8960 0.8057 0.8463 0.072 Uiso 1 1 calc R . . . .
C4D C 0.8349(3) 0.7240(2) 0.8438(2) 0.0675(13) Uani 1 1 d D U . . .
H4DA H 0.7936 0.7117 0.8210 0.081 Uiso 1 1 calc R . . . .
H4DB H 0.8247 0.7252 0.8899 0.081 Uiso 1 1 calc R . . . .
C5D C 0.8891(2) 0.6728(2) 0.83147(19) 0.0615(11) Uani 1 1 d D U . . .
H5DA H 0.9282 0.6817 0.8589 0.074 Uiso 1 1 calc R . . . .
H5DB H 0.8713 0.6303 0.8435 0.074 Uiso 1 1 calc R . . . .
C6D C 0.91190(18) 0.67081(16) 0.76115(16) 0.0448(7) Uani 1 1 d D U . . .
H6DA H 0.9500 0.6412 0.7559 0.054 Uiso 1 1 calc R . . . .
H6DB H 0.8750 0.6565 0.7332 0.054 Uiso 1 1 calc R . . . .
C7D C 0.94072(15) 0.81702(14) 0.66785(15) 0.0365(6) Uani 1 1 d D U . . .
C8D C 0.86434(17) 0.89889(14) 0.70784(17) 0.0407(7) Uani 1 1 d D U . . .
H8DA H 0.8910 0.9266 0.6793 0.049 Uiso 1 1 calc R . . . .
H8DB H 0.8619 0.9204 0.7498 0.049 Uiso 1 1 calc R . . . .
O1E O 0.74333(13) 0.90166(12) 0.77978(12) 0.0467(5) Uani 1 1 d D U . . .
N1E N 0.68991(13) 0.86596(12) 0.68893(14) 0.0400(6) Uani 1 1 d D U . . .
N2E N 0.79720(13) 0.89456(12) 0.68215(13) 0.0385(5) Uani 1 1 d D U . . .
C1E C 0.70576(18) 0.87066(15) 0.62113(16) 0.0435(7) Uani 1 1 d D U . . .
H1E H 0.6961 0.9153 0.6070 0.052 Uiso 1 1 calc R . . . .
C2E C 0.78084(17) 0.86193(15) 0.62233(15) 0.0400(7) Uani 1 1 d D U . . .
H2E H 0.7909 0.8154 0.6273 0.048 Uiso 1 1 calc R . . . .
C3E C 0.8107(2) 0.88488(19) 0.56030(17) 0.0533(9) Uani 1 1 d D U . . .
H3EA H 0.8598 0.8788 0.5604 0.064 Uiso 1 1 calc R . . . .
H3EB H 0.8010 0.9308 0.5538 0.064 Uiso 1 1 calc R . . . .
C4E C 0.7785(3) 0.8447(2) 0.50743(19) 0.0671(12) Uani 1 1 d D U . . .
H4EA H 0.7934 0.8613 0.4656 0.081 Uiso 1 1 calc R . . . .
H4EB H 0.7947 0.8002 0.5112 0.081 Uiso 1 1 calc R . . . .
C5E C 0.7021(3) 0.8441(2) 0.5086(2) 0.0684(12) Uani 1 1 d D U . . .
H5EA H 0.6856 0.8134 0.4763 0.082 Uiso 1 1 calc R . . . .
H5EB H 0.6854 0.8870 0.4968 0.082 Uiso 1 1 calc R . . . .
C6E C 0.6736(2) 0.82565(19) 0.57444(18) 0.0539(9) Uani 1 1 d D U . . .
H6EA H 0.6245 0.8306 0.5750 0.065 Uiso 1 1 calc R . . . .
H6EB H 0.6848 0.7808 0.5849 0.065 Uiso 1 1 calc R . . . .
C7E C 0.74340(16) 0.88821(13) 0.72348(16) 0.0384(6) Uani 1 1 d D U . . .
C8E C 0.62269(17) 0.87398(15) 0.7129(2) 0.0472(8) Uani 1 1 d D U . . .
H8EA H 0.6245 0.8942 0.7556 0.057 Uiso 1 1 calc R . . . .
H8EB H 0.5977 0.9029 0.6842 0.057 Uiso 1 1 calc R . . . .
O1F O 0.50483(12) 0.83805(11) 0.64432(14) 0.0500(6) Uani 1 1 d D U . . .
N1F N 0.58783(13) 0.81402(13) 0.71763(14) 0.0413(6) Uani 1 1 d D U . . .
N2F N 0.49504(13) 0.75549(13) 0.71761(14) 0.0399(6) Uani 1 1 d D U . . .
C1F C 0.58864(16) 0.77683(15) 0.77670(16) 0.0417(7) Uani 1 1 d D U . . .
H1F H 0.5665 0.8027 0.8108 0.050 Uiso 1 1 calc R . . . .
C2F C 0.54231(15) 0.72230(16) 0.75890(14) 0.0386(6) Uani 1 1 d D U . . .
H2F H 0.5679 0.6909 0.7325 0.046 Uiso 1 1 calc R . . . .
C3F C 0.51876(19) 0.6889(2) 0.81902(17) 0.0516(8) Uani 1 1 d D U . . .
H3FA H 0.4876 0.6537 0.8084 0.062 Uiso 1 1 calc R . . . .
H3FB H 0.4957 0.7193 0.8476 0.062 Uiso 1 1 calc R . . . .
C4F C 0.5821(2) 0.6625(2) 0.85103(17) 0.0544(9) Uani 1 1 d D U . . .
H4FA H 0.5697 0.6429 0.8923 0.065 Uiso 1 1 calc R . . . .
H4FB H 0.6011 0.6284 0.8237 0.065 Uiso 1 1 calc R . . . .
C5F C 0.6358(2) 0.71302(19) 0.86285(17) 0.0515(8) Uani 1 1 d D U . . .
H5FA H 0.6765 0.6917 0.8791 0.062 Uiso 1 1 calc R . . . .
H5FB H 0.6199 0.7428 0.8962 0.062 Uiso 1 1 calc R . . . .
C6F C 0.65372(17) 0.75146(17) 0.80293(17) 0.0443(7) Uani 1 1 d D U . . .
H6FA H 0.6841 0.7871 0.8138 0.053 Uiso 1 1 calc R . . . .
H6FB H 0.6760 0.7238 0.7711 0.053 Uiso 1 1 calc R . . . .
C7F C 0.52692(15) 0.80576(15) 0.68827(17) 0.0408(7) Uani 1 1 d D U . . .
C8F C 0.43887(15) 0.72480(16) 0.68649(17) 0.0408(6) Uani 1 1 d D U . . .
H8FA H 0.4048 0.7150 0.7192 0.049 Uiso 1 1 calc R . . . .
H8FB H 0.4188 0.7556 0.6562 0.049 Uiso 1 1 calc R . . . .
O1G O 0.41332(11) 0.59775(12) 0.72966(11) 0.0429(5) Uani 1 1 d D U . . .
N1G N 0.47778(12) 0.56254(12) 0.64535(12) 0.0335(5) Uani 1 1 d D U . . .
N2G N 0.45397(12) 0.66647(12) 0.65218(13) 0.0364(5) Uani 1 1 d D U . . .
C1G C 0.49825(14) 0.59127(13) 0.58484(13) 0.0331(6) Uani 1 1 d D U . . .
H1G H 0.4598 0.5894 0.5545 0.040 Uiso 1 1 calc R . . . .
C2G C 0.50826(14) 0.66000(14) 0.60540(14) 0.0338(6) Uani 1 1 d D U . . .
H2G H 0.5517 0.6629 0.6287 0.041 Uiso 1 1 calc R . . . .
C3G C 0.51196(17) 0.70322(15) 0.54723(16) 0.0408(7) Uani 1 1 d D U . . .
H3GA H 0.5168 0.7485 0.5602 0.049 Uiso 1 1 calc R . . . .
H3GB H 0.4712 0.6989 0.5209 0.049 Uiso 1 1 calc R . . . .
C4G C 0.57375(18) 0.68076(16) 0.51000(16) 0.0435(7) Uani 1 1 d D U . . .
H4GA H 0.5776 0.7062 0.4704 0.052 Uiso 1 1 calc R . . . .
H4GB H 0.6141 0.6889 0.5360 0.052 Uiso 1 1 calc R . . . .
C5G C 0.57124(18) 0.60978(15) 0.49265(15) 0.0426(7) Uani 1 1 d D U . . .
H5GA H 0.6137 0.5977 0.4717 0.051 Uiso 1 1 calc R . . . .
H5GB H 0.5347 0.6027 0.4616 0.051 Uiso 1 1 calc R . . . .
C6G C 0.55997(16) 0.56614(14) 0.55129(14) 0.0363(6) Uani 1 1 d D U . . .
H6GA H 0.5531 0.5213 0.5376 0.044 Uiso 1 1 calc R . . . .
H6GB H 0.5991 0.5678 0.5801 0.044 Uiso 1 1 calc R . . . .
C7G C 0.44528(13) 0.60793(15) 0.68110(14) 0.0353(6) Uani 1 1 d D U . . .
C8G C 0.46185(15) 0.49578(14) 0.65204(16) 0.0368(6) Uani 1 1 d D U . . .
H8GA H 0.4373 0.4811 0.6138 0.044 Uiso 1 1 calc R . . . .
H8GB H 0.4325 0.4898 0.6896 0.044 Uiso 1 1 calc R . . . .
O1H O 0.49864(12) 0.38690(12) 0.57826(12) 0.0472(5) Uani 1 1 d D U . . .
N1H N 0.52150(12) 0.45786(12) 0.65974(12) 0.0341(5) Uani 1 1 d D U . . .
N2H N 0.58179(13) 0.36895(12) 0.65421(13) 0.0363(5) Uani 1 1 d D U . . .
C1H C 0.55682(15) 0.45239(15) 0.72055(13) 0.0352(6) Uani 1 1 d D U . . .
H1H H 0.5284 0.4271 0.7506 0.042 Uiso 1 1 calc R . . . .
C2H C 0.61524(14) 0.41096(14) 0.69986(13) 0.0323(5) Uani 1 1 d D U . . .
H2H H 0.6476 0.4384 0.6760 0.039 Uiso 1 1 calc R . . . .
C3H C 0.65041(16) 0.38381(17) 0.75754(14) 0.0416(7) Uani 1 1 d D U . . .
H3HA H 0.6881 0.3562 0.7444 0.050 Uiso 1 1 calc R . . . .
H3HB H 0.6191 0.3582 0.7837 0.050 Uiso 1 1 calc R . . . .
C4H C 0.67597(17) 0.44164(19) 0.79545(15) 0.0465(8) Uani 1 1 d D U . . .
H4HA H 0.6978 0.4264 0.8350 0.056 Uiso 1 1 calc R . . . .
H4HB H 0.7100 0.4644 0.7698 0.056 Uiso 1 1 calc R . . . .
C5H C 0.62030(19) 0.4884(2) 0.81311(15) 0.0522(9) Uani 1 1 d D U . . .
H5HA H 0.6401 0.5258 0.8351 0.063 Uiso 1 1 calc R . . . .
H5HB H 0.5893 0.4673 0.8433 0.063 Uiso 1 1 calc R . . . .
C6H C 0.58073(16) 0.51161(17) 0.75469(14) 0.0406(7) Uani 1 1 d D U . . .
H6HA H 0.5423 0.5381 0.7682 0.049 Uiso 1 1 calc R . . . .
H6HB H 0.6096 0.5375 0.7264 0.049 Uiso 1 1 calc R . . . .
C7H C 0.53097(15) 0.40306(14) 0.62588(14) 0.0359(6) Uani 1 1 d D U . . .
C8H C 0.61446(17) 0.31634(14) 0.62171(17) 0.0405(6) Uani 1 1 d D U . . .
H8HA H 0.6236 0.2823 0.6533 0.049 Uiso 1 1 calc R . . . .
H8HB H 0.5831 0.2986 0.5898 0.049 Uiso 1 1 calc R . . . .
N1T N 0.23299(12) 0.60395(11) 0.76982(11) 0.0327(5) Uani 1 1 d D U . . .
C1T C 0.17223(16) 0.62061(15) 0.80910(16) 0.0404(6) Uani 1 1 d D U . . .
H1TA H 0.1358 0.6326 0.7796 0.048 Uiso 1 1 calc R . . . .
H1TB H 0.1829 0.6588 0.8351 0.048 Uiso 1 1 calc R . . . .
C2T C 0.14645(17) 0.56909(16) 0.85321(17) 0.0444(7) Uani 1 1 d D U . . .
H2TA H 0.1770 0.5649 0.8901 0.053 Uiso 1 1 calc R . . . .
H2TB H 0.1458 0.5277 0.8303 0.053 Uiso 1 1 calc R . . . .
C3T C 0.07609(17) 0.58449(18) 0.87711(17) 0.0462(7) Uani 1 1 d D U . . .
H3TA H 0.0755 0.6286 0.8941 0.055 Uiso 1 1 calc R . . . .
H3TB H 0.0446 0.5826 0.8408 0.055 Uiso 1 1 calc R . . . .
C4T C 0.0528(2) 0.5392(2) 0.92826(19) 0.0612(10) Uani 1 1 d D U . . .
H4TA H 0.0550 0.4953 0.9123 0.092 Uiso 1 1 calc GR . . . .
H4TB H 0.0067 0.5495 0.9400 0.092 Uiso 1 1 calc GR . . . .
H4TC H 0.0816 0.5435 0.9658 0.092 Uiso 1 1 calc GR . . . .
C5T C 0.21384(15) 0.55644(14) 0.71789(14) 0.0356(6) Uani 1 1 d D U . . .
H5TA H 0.2005 0.5160 0.7388 0.043 Uiso 1 1 calc R . . . .
H5TB H 0.1740 0.5733 0.6955 0.043 Uiso 1 1 calc R . . . .
C6T C 0.26673(15) 0.54110(15) 0.66809(14) 0.0371(6) Uani 1 1 d D U . . .
H6TA H 0.2868 0.5813 0.6522 0.045 Uiso 1 1 calc R . . . .
H6TB H 0.3026 0.5151 0.6877 0.045 Uiso 1 1 calc R . . . .
C7T C 0.23616(18) 0.50475(16) 0.61304(15) 0.0428(7) Uani 1 1 d D U . . .
H7TA H 0.2055 0.5334 0.5896 0.051 Uiso 1 1 calc R . . . .
H7TB H 0.2095 0.4687 0.6301 0.051 Uiso 1 1 calc R . . . .
C8T C 0.2879(2) 0.4789(2) 0.56714(18) 0.0528(8) Uani 1 1 d D U . . .
H8TA H 0.3167 0.5138 0.5527 0.079 Uiso 1 1 calc GR . . . .
H8TB H 0.2654 0.4596 0.5303 0.079 Uiso 1 1 calc GR . . . .
H8TC H 0.3150 0.4465 0.5887 0.079 Uiso 1 1 calc GR . . . .
C9T C 0.26207(15) 0.66421(14) 0.74141(16) 0.0383(6) Uani 1 1 d D U . . .
H9TA H 0.2736 0.6937 0.7766 0.046 Uiso 1 1 calc R . . . .
H9TB H 0.3041 0.6530 0.7192 0.046 Uiso 1 1 calc R . . . .
C10T C 0.21771(17) 0.69912(15) 0.69529(18) 0.0450(7) Uani 1 1 d D U . . .
H10A H 0.2014 0.6686 0.6627 0.054 Uiso 1 1 calc R . . . .
H10B H 0.1784 0.7159 0.7185 0.054 Uiso 1 1 calc R . . . .
C11T C 0.25208(19) 0.75288(18) 0.66283(18) 0.0504(8) Uani 1 1 d D U . . .
H11A H 0.2876 0.7351 0.6352 0.061 Uiso 1 1 calc R . . . .
H11B H 0.2741 0.7796 0.6956 0.061 Uiso 1 1 calc R . . . .
C12T C 0.2081(2) 0.79517(17) 0.6228(2) 0.0559(9) Uani 1 1 d D U . . .
H12A H 0.1889 0.7702 0.5878 0.084 Uiso 1 1 calc GR . . . .
H12B H 0.2346 0.8304 0.6053 0.084 Uiso 1 1 calc GR . . . .
H12C H 0.1721 0.8126 0.6493 0.084 Uiso 1 1 calc GR . . . .
C13T C 0.28693(16) 0.57174(15) 0.81083(15) 0.0386(6) Uani 1 1 d D U . . .
H13A H 0.2683 0.5316 0.8284 0.046 Uiso 1 1 calc R . . . .
H13B H 0.3249 0.5601 0.7829 0.046 Uiso 1 1 calc R . . . .
C14T C 0.31350(18) 0.6116(2) 0.86588(17) 0.0507(8) Uani 1 1 d D U . . .
H14A H 0.3421 0.6463 0.8488 0.061 Uiso 1 1 calc R . . . .
H14B H 0.2756 0.6316 0.8887 0.061 Uiso 1 1 calc R . . . .
C15T C 0.3532(3) 0.5720(3) 0.9119(2) 0.0777(15) Uani 1 1 d D U . . .
H15A H 0.3666 0.6004 0.9474 0.093 Uiso 1 1 calc R . . . .
H15B H 0.3226 0.5396 0.9299 0.093 Uiso 1 1 calc R . . . .
C16T C 0.4143(3) 0.5378(3) 0.8902(3) 0.0759(13) Uani 1 1 d D U . . .
H16A H 0.4046 0.5147 0.8506 0.114 Uiso 1 1 calc GR . . . .
H16B H 0.4283 0.5073 0.9231 0.114 Uiso 1 1 calc GR . . . .
H16C H 0.4501 0.5687 0.8826 0.114 Uiso 1 1 calc GR . . . .
O1S O 0.3093(2) 0.3170(3) 0.46318(19) 0.1084(17) Uani 1 1 d D U . . .
H1S H 0.3481 0.3082 0.4755 0.163 Uiso 1 1 calc GR . . . .
C1S C 0.2643(3) 0.3047(2) 0.5120(2) 0.0719(12) Uani 1 1 d D U . . .
H1SA H 0.2780 0.2662 0.5350 0.108 Uiso 1 1 calc GR . . . .
H1SB H 0.2197 0.2984 0.4940 0.108 Uiso 1 1 calc GR . . . .
H1SC H 0.2635 0.3411 0.5415 0.108 Uiso 1 1 calc GR . . . .
O2SB O 0.4389(2) 0.29951(17) 0.49991(18) 0.0429(11) Uani 0.601(6) 1 d D U P A 1
H2SB H 0.4546 0.3251 0.5269 0.064 Uiso 0.601(6) 1 calc GR . P A 1
C2SB C 0.4900(5) 0.2547(5) 0.4810(5) 0.092(2) Uani 0.601(6) 1 d D U P A 1
H2SA H 0.4797 0.2378 0.4386 0.137 Uiso 0.601(6) 1 calc GR . P A 1
H2SC H 0.4918 0.2195 0.5118 0.137 Uiso 0.601(6) 1 calc GR . P A 1
H2SD H 0.5334 0.2764 0.4800 0.137 Uiso 0.601(6) 1 calc GR . P A 1
O2SA O 0.5217(3) 0.1983(2) 0.5229(2) 0.0355(14) Uani 0.399(6) 1 d D U P A 2
H2SE H 0.4868 0.1842 0.5058 0.053 Uiso 0.399(6) 1 calc GR . P A 2
C2SA C 0.5708(5) 0.2061(4) 0.4769(5) 0.057(2) Uani 0.399(6) 1 d D U P A 2
H2SF H 0.5952 0.2459 0.4849 0.086 Uiso 0.399(6) 1 calc GR . P A 2
H2SG H 0.5500 0.2080 0.4346 0.086 Uiso 0.399(6) 1 calc GR . P A 2
H2SH H 0.6018 0.1700 0.4785 0.086 Uiso 0.399(6) 1 calc GR . P A 2
F1B F 0.7532(18) 0.6775(14) 0.664(2) 0.103(5) Uani 0.162(7) 1 d D U P B 2
F2B F 0.8036(13) 0.583(2) 0.663(2) 0.093(5) Uani 0.162(7) 1 d D U P B 2
F3B F 0.7371(15) 0.6084(17) 0.7432(12) 0.099(5) Uani 0.162(7) 1 d D U P B 2
F4B F 0.6915(12) 0.5892(17) 0.6492(14) 0.113(4) Uani 0.162(7) 1 d D U P B 2
B1B B 0.7457(11) 0.6151(14) 0.6792(13) 0.100(4) Uani 0.162(7) 1 d D U P B 2
F1D F 0.7123(15) 0.5422(11) 0.6331(13) 0.098(5) Uani 0.234(8) 1 d D U P C 4
F2D F 0.7371(10) 0.6477(10) 0.6141(12) 0.118(4) Uani 0.234(8) 1 d D U P C 4
F3D F 0.8117(9) 0.5804(14) 0.6549(13) 0.087(4) Uani 0.234(8) 1 d D U P C 4
F4D F 0.7223(11) 0.6113(12) 0.7128(11) 0.117(4) Uani 0.234(8) 1 d D U P C 4
B1D B 0.7442(10) 0.5956(10) 0.6522(11) 0.097(3) Uani 0.234(8) 1 d D U P C 4
F1C F 0.6910(10) 0.6364(10) 0.6647(12) 0.113(4) Uani 0.251(8) 1 d D U P D 3
F2C F 0.7991(10) 0.5938(14) 0.6424(12) 0.117(4) Uani 0.251(8) 1 d D U P D 3
F3C F 0.7515(10) 0.5870(11) 0.7340(8) 0.108(4) Uani 0.251(8) 1 d D U P D 3
F4C F 0.7113(13) 0.5348(9) 0.6466(10) 0.088(4) Uani 0.251(8) 1 d D U P D 3
B1C B 0.7379(9) 0.5902(10) 0.6699(10) 0.100(3) Uani 0.251(8) 1 d D U P D 3
F1A F 0.7667(6) 0.6815(7) 0.6634(9) 0.093(3) Uani 0.353(7) 1 d D U P E 1
F2A F 0.7320(5) 0.6186(7) 0.5814(5) 0.107(3) Uani 0.353(7) 1 d D U P E 1
F3A F 0.7692(9) 0.5790(8) 0.6671(9) 0.138(3) Uani 0.353(7) 1 d D U P E 1
F4A F 0.6688(4) 0.6283(6) 0.6712(6) 0.084(3) Uani 0.353(7) 1 d D U P E 1
B1A B 0.7312(6) 0.6294(8) 0.6470(7) 0.097(3) Uani 0.353(7) 1 d D U P E 1

loop_
_atom_site_aniso_label
_atom_site_aniso_U_11
_atom_site_aniso_U_22
_atom_site_aniso_U_33
_atom_site_aniso_U_23
_atom_site_aniso_U_13
_atom_site_aniso_U_12
O1A 0.0524(13) 0.0306(10) 0.0477(12) 0.0089(9) -0.0014(10) 0.0029(9)
N2A 0.0465(13) 0.0265(11) 0.0345(12) 0.0022(9) -0.0011(10) -0.0025(10)
N1A 0.0441(13) 0.0283(11) 0.0400(13) 0.0014(10) -0.0005(11) -0.0004(10)
C2A 0.0473(15) 0.0267(12) 0.0278(12) 0.0001(10) 0.0001(11) -0.0036(11)
C1A 0.0516(17) 0.0309(13) 0.0331(13) -0.0031(11) 0.0022(12) -0.0024(12)
C6A 0.0524(18) 0.0359(15) 0.0432(16) 0.0045(12) 0.0072(14) -0.0042(13)
C5A 0.068(2) 0.0421(17) 0.0320(14) 0.0044(12) 0.0073(14) -0.0017(15)
C4A 0.066(2) 0.0420(17) 0.0306(14) 0.0066(12) -0.0011(14) -0.0016(15)
C3A 0.0557(18) 0.0429(16) 0.0318(14) 0.0008(12) -0.0050(13) -0.0030(14)
C7A 0.0489(16) 0.0211(11) 0.0382(14) 0.0005(10) 0.0021(12) -0.0009(11)
C8A 0.0455(16) 0.0305(14) 0.0523(18) -0.0025(13) 0.0027(14) 0.0029(12)
O1B 0.0547(14) 0.0376(11) 0.0547(14) -0.0111(10) 0.0148(11) 0.0042(10)
N1B 0.0414(13) 0.0319(12) 0.0474(14) -0.0016(11) 0.0012(11) 0.0021(10)
N2B 0.0373(13) 0.0342(12) 0.0546(15) -0.0005(11) 0.0041(12) 0.0041(10)
C1B 0.0402(15) 0.0322(13) 0.0483(16) 0.0059(12) -0.0037(13) 0.0019(12)
C2B 0.0363(14) 0.0365(14) 0.0432(15) 0.0036(12) -0.0011(12) 0.0037(12)
C3B 0.0497(19) 0.054(2) 0.054(2) 0.0064(16) -0.0124(16) -0.0085(15)
C4B 0.069(2) 0.066(2) 0.0403(17) 0.0028(16) -0.0082(16) -0.022(2)
C5B 0.063(2) 0.057(2) 0.0425(17) 0.0084(15) -0.0054(16) -0.0152(18)
C6B 0.0468(17) 0.0459(17) 0.0401(16) 0.0072(13) -0.0008(13) -0.0071(14)
C7B 0.0404(15) 0.0277(13) 0.0523(17) -0.0029(12) 0.0069(13) 0.0056(11)
C8B 0.0353(15) 0.0388(15) 0.061(2) -0.0034(14) 0.0087(14) 0.0054(12)
O1C 0.0333(11) 0.0467(12) 0.0639(15) -0.0018(11) -0.0104(10) 0.0040(9)
N1C 0.0335(11) 0.0339(12) 0.0352(12) -0.0034(10) 0.0005(9) 0.0018(9)
N2C 0.0377(13) 0.0345(12) 0.0437(13) -0.0036(11) 0.0050(11) 0.0030(10)
C1C 0.0364(14) 0.0332(14) 0.0309(13) -0.0033(10) 0.0035(11) -0.0014(11)
C2C 0.0383(14) 0.0322(14) 0.0341(13) -0.0010(11) 0.0045(11) -0.0011(11)
C3C 0.063(2) 0.0396(15) 0.0340(15) -0.0071(12) 0.0039(14) -0.0043(14)
C4C 0.063(2) 0.0452(17) 0.0352(15) -0.0054(13) -0.0065(14) -0.0058(15)
C5C 0.0545(18) 0.0439(16) 0.0344(14) 0.0020(13) -0.0057(13) -0.0048(14)
C6C 0.0413(15) 0.0340(14) 0.0355(14) -0.0016(11) -0.0011(12) -0.0016(12)
C7C 0.0284(12) 0.0384(14) 0.0454(15) -0.0005(12) 0.0040(11) 0.0006(11)
C8C 0.0322(13) 0.0383(15) 0.0417(15) -0.0068(12) 0.0036(12) -0.0024(11)
O1D 0.0526(13) 0.0371(11) 0.0582(14) 0.0055(10) 0.0168(12) -0.0066(10)
N1D 0.0367(12) 0.0315(11) 0.0320(11) -0.0020(9) 0.0018(10) -0.0003(9)
N2D 0.0402(13) 0.0333(12) 0.0447(13) -0.0036(10) 0.0037(11) 0.0006(10)
C1D 0.0407(15) 0.0414(15) 0.0305(13) -0.0005(11) 0.0028(11) 0.0067(12)
C2D 0.0439(16) 0.0419(15) 0.0342(14) 0.0044(12) 0.0068(12) 0.0094(13)
C3D 0.075(3) 0.066(2) 0.0397(17) 0.0048(16) 0.0171(18) 0.031(2)
C4D 0.081(3) 0.072(3) 0.050(2) 0.0226(19) 0.027(2) 0.034(2)
C5D 0.076(3) 0.064(2) 0.0440(19) 0.0214(17) 0.0179(18) 0.026(2)
C6D 0.0505(17) 0.0445(17) 0.0396(16) 0.0116(13) 0.0074(13) 0.0121(14)
C7D 0.0361(13) 0.0327(13) 0.0407(14) -0.0034(11) 0.0035(12) -0.0059(11)
C8D 0.0415(15) 0.0294(13) 0.0511(17) -0.0055(12) -0.0026(13) -0.0009(12)
O1E 0.0468(12) 0.0433(12) 0.0501(13) -0.0173(10) 0.0018(10) -0.0017(10)
N1E 0.0398(13) 0.0327(12) 0.0474(14) -0.0052(10) -0.0025(11) -0.0027(10)
N2E 0.0401(13) 0.0307(12) 0.0447(13) -0.0037(10) -0.0020(11) -0.0024(10)
C1E 0.0521(18) 0.0318(14) 0.0467(17) 0.0022(12) -0.0075(14) -0.0029(13)
C2E 0.0505(17) 0.0310(13) 0.0384(15) 0.0031(12) -0.0042(13) -0.0027(12)
C3E 0.068(2) 0.0488(19) 0.0430(17) 0.0092(15) 0.0006(16) -0.0040(17)
C4E 0.100(3) 0.064(2) 0.0377(18) 0.0049(17) -0.0044(19) 0.000(2)
C5E 0.095(3) 0.068(3) 0.0423(19) 0.0047(18) -0.018(2) -0.007(2)
C6E 0.069(2) 0.0459(18) 0.0468(18) -0.0007(15) -0.0175(17) -0.0113(17)
C7E 0.0403(15) 0.0252(12) 0.0498(16) -0.0067(12) -0.0017(13) 0.0004(11)
C8E 0.0412(16) 0.0323(14) 0.068(2) -0.0091(14) -0.0032(15) 0.0026(12)
O1F 0.0423(12) 0.0367(11) 0.0710(16) 0.0051(11) -0.0115(11) 0.0056(9)
N1F 0.0356(12) 0.0355(12) 0.0529(15) -0.0036(11) -0.0044(11) -0.0009(10)
N2F 0.0315(12) 0.0394(13) 0.0488(14) -0.0028(11) -0.0028(11) 0.0014(10)
C1F 0.0383(15) 0.0407(15) 0.0460(16) -0.0085(13) -0.0012(13) 0.0031(12)
C2F 0.0362(14) 0.0443(16) 0.0352(14) -0.0030(12) -0.0016(11) 0.0006(12)
C3F 0.0510(18) 0.062(2) 0.0417(17) 0.0001(16) -0.0005(14) -0.0104(16)
C4F 0.066(2) 0.059(2) 0.0386(16) 0.0036(15) -0.0113(16) -0.0099(18)
C5F 0.056(2) 0.058(2) 0.0403(17) -0.0081(15) -0.0132(15) -0.0030(16)
C6F 0.0381(15) 0.0474(17) 0.0474(17) -0.0092(14) -0.0076(13) 0.0005(13)
C7F 0.0344(14) 0.0346(14) 0.0534(17) -0.0034(13) -0.0031(13) 0.0070(11)
C8F 0.0299(13) 0.0417(15) 0.0508(17) -0.0029(13) -0.0024(13) 0.0032(12)
O1G 0.0298(10) 0.0535(13) 0.0455(12) 0.0044(10) 0.0030(9) -0.0032(9)
N1G 0.0306(11) 0.0346(12) 0.0354(12) 0.0060(10) -0.0032(9) -0.0025(9)
N2G 0.0308(11) 0.0379(12) 0.0406(12) 0.0008(10) -0.0018(10) 0.0011(9)
C1G 0.0333(13) 0.0333(13) 0.0328(13) 0.0059(11) -0.0077(11) -0.0010(11)
C2G 0.0314(13) 0.0336(13) 0.0364(13) 0.0046(11) -0.0042(11) 0.0030(11)
C3G 0.0465(17) 0.0347(15) 0.0411(16) 0.0076(12) -0.0024(13) 0.0046(12)
C4G 0.0506(18) 0.0395(16) 0.0404(15) 0.0127(13) 0.0042(13) 0.0013(13)
C5G 0.0548(18) 0.0394(16) 0.0337(14) 0.0096(12) 0.0013(13) 0.0045(13)
C6G 0.0416(14) 0.0333(13) 0.0341(13) 0.0061(11) -0.0023(12) 0.0008(12)
C7G 0.0231(11) 0.0438(15) 0.0392(14) 0.0041(12) -0.0064(10) -0.0004(11)
C8G 0.0304(13) 0.0355(14) 0.0446(15) 0.0073(12) -0.0073(12) -0.0045(11)
O1H 0.0471(12) 0.0410(12) 0.0536(13) 0.0002(10) -0.0164(11) -0.0092(10)
N1H 0.0331(11) 0.0351(12) 0.0341(12) 0.0085(9) -0.0075(9) -0.0019(9)
N2H 0.0383(12) 0.0314(11) 0.0391(12) 0.0075(10) -0.0029(10) -0.0035(10)
C1H 0.0349(13) 0.0426(15) 0.0281(12) 0.0112(11) 0.0002(11) 0.0030(12)
C2H 0.0337(13) 0.0370(13) 0.0262(12) 0.0071(10) -0.0014(10) 0.0002(11)
C3H 0.0404(15) 0.0526(18) 0.0317(14) 0.0146(13) -0.0006(12) 0.0084(13)
C4H 0.0440(16) 0.069(2) 0.0266(13) 0.0021(14) -0.0061(12) 0.0153(16)
C5H 0.0526(19) 0.078(2) 0.0261(14) -0.0020(15) -0.0056(13) 0.0239(18)
C6H 0.0398(15) 0.0517(17) 0.0304(13) -0.0031(12) -0.0066(12) 0.0113(13)
C7H 0.0356(13) 0.0333(13) 0.0387(14) 0.0096(11) -0.0055(11) -0.0103(11)
C8H 0.0483(16) 0.0274(13) 0.0460(16) 0.0061(12) -0.0033(13) -0.0067(12)
N1T 0.0330(11) 0.0303(11) 0.0349(11) -0.0060(9) 0.0037(9) -0.0050(9)
C1T 0.0373(14) 0.0388(15) 0.0451(16) -0.0060(13) 0.0057(13) 0.0020(12)
C2T 0.0424(16) 0.0436(16) 0.0472(17) -0.0052(14) 0.0115(14) 0.0001(13)
C3T 0.0388(16) 0.058(2) 0.0415(16) -0.0067(15) 0.0082(13) 0.0016(14)
C4T 0.057(2) 0.080(3) 0.0467(19) -0.0028(19) 0.0170(17) -0.008(2)
C5T 0.0374(14) 0.0326(13) 0.0368(14) -0.0052(11) -0.0011(11) -0.0008(11)
C6T 0.0361(14) 0.0375(14) 0.0378(14) -0.0006(12) 0.0005(12) -0.0035(11)
C7T 0.0540(18) 0.0406(15) 0.0336(14) 0.0002(12) -0.0081(13) 0.0069(14)
C8T 0.064(2) 0.054(2) 0.0407(17) -0.0075(15) -0.0025(16) 0.0009(17)
C9T 0.0346(14) 0.0317(13) 0.0486(16) -0.0047(12) 0.0012(12) -0.0028(11)
C10T 0.0457(17) 0.0335(14) 0.0558(19) 0.0010(13) -0.0007(15) 0.0052(13)
C11T 0.0519(19) 0.0475(18) 0.0519(18) 0.0022(15) -0.0049(16) -0.0107(15)
C12T 0.074(2) 0.0349(16) 0.059(2) 0.0026(15) 0.0072(19) 0.0092(16)
C13T 0.0374(14) 0.0361(14) 0.0424(15) -0.0022(12) 0.0008(12) 0.0015(12)
C14T 0.0440(17) 0.060(2) 0.0478(18) -0.0093(16) -0.0009(14) 0.0074(16)
C15T 0.068(3) 0.098(4) 0.067(3) -0.028(3) -0.028(2) 0.022(3)
C16T 0.072(3) 0.070(3) 0.086(3) 0.001(3) -0.014(3) 0.008(2)
O1S 0.076(2) 0.188(5) 0.061(2) 0.033(3) -0.0190(18) 0.001(3)
C1S 0.084(3) 0.059(2) 0.073(3) 0.020(2) -0.011(2) 0.003(2)
O2SB 0.053(2) 0.0355(18) 0.0403(19) -0.0064(14) -0.0289(16) -0.0152(15)
C2SB 0.099(5) 0.085(5) 0.090(5) -0.008(4) -0.006(4) -0.025(4)
O2SA 0.052(3) 0.028(2) 0.027(2) -0.0144(18) 0.015(2) -0.024(2)
C2SA 0.065(5) 0.035(4) 0.072(5) 0.000(4) 0.037(4) -0.015(4)
F1B 0.067(9) 0.121(7) 0.120(9) 0.000(7) 0.011(8) -0.014(7)
F2B 0.050(7) 0.116(8) 0.115(10) 0.017(8) 0.015(7) -0.033(6)
F3B 0.071(9) 0.116(10) 0.110(8) 0.006(7) 0.009(7) 0.004(8)
F4B 0.074(7) 0.135(8) 0.130(8) -0.001(7) 0.005(6) -0.026(7)
B1B 0.062(6) 0.121(7) 0.115(7) 0.004(6) 0.017(6) -0.020(6)
F1D 0.072(7) 0.114(8) 0.109(9) -0.008(7) 0.010(7) -0.014(6)
F2D 0.086(7) 0.125(7) 0.143(8) 0.013(6) 0.013(7) -0.009(6)
F3D 0.056(6) 0.101(8) 0.103(9) 0.030(7) 0.003(6) -0.015(6)
F4D 0.091(7) 0.126(8) 0.132(7) -0.013(7) 0.021(6) -0.008(7)
B1D 0.055(6) 0.116(6) 0.121(7) 0.008(6) 0.007(5) -0.013(5)
F1C 0.089(7) 0.122(7) 0.127(7) -0.012(6) 0.017(7) -0.007(6)
F2C 0.079(7) 0.136(9) 0.136(8) 0.019(7) 0.026(6) -0.025(6)
F3C 0.083(8) 0.128(10) 0.113(7) 0.003(6) 0.002(6) -0.014(7)
F4C 0.070(7) 0.097(7) 0.096(8) 0.007(6) 0.020(6) -0.027(6)
B1C 0.058(6) 0.120(6) 0.122(7) 0.002(6) 0.017(5) -0.019(5)
F1A 0.050(5) 0.118(6) 0.112(6) -0.001(5) 0.011(5) -0.025(4)
F2A 0.069(5) 0.153(8) 0.098(5) -0.015(5) 0.014(4) -0.020(5)
F3A 0.106(7) 0.145(6) 0.162(7) 0.013(6) 0.020(6) -0.010(6)
F4A 0.045(4) 0.108(6) 0.100(5) -0.022(4) 0.025(4) -0.039(4)
B1A 0.049(5) 0.127(6) 0.115(6) 0.002(6) 0.027(5) -0.029(5)

loop_
_atom_type_symbol
_atom_type_description
_atom_type_scat_dispersion_real
_atom_type_scat_dispersion_imag
_atom_type_scat_source
C C 0.0181 0.0091 'International Tables Vol C Tables 4.2.6.8 and 6.1.1.4'
H H 0.0000 0.0000 'International Tables Vol C Tables 4.2.6.8 and 6.1.1.4'
B B 0.0090 0.0039 'International Tables Vol C Tables 4.2.6.8 and 6.1.1.4'
N N 0.0311 0.0180 'International Tables Vol C Tables 4.2.6.8 and 6.1.1.4'
O O 0.0492 0.0322 'International Tables Vol C Tables 4.2.6.8 and 6.1.1.4'
F F 0.0727 0.0534 'International Tables Vol C Tables 4.2.6.8 and 6.1.1.4'

loop_
_exptl_crystal_face_index_h
_exptl_crystal_face_index_k
_exptl_crystal_face_index_l
_exptl_crystal_face_perp_dist
_exptl_oxdiff_crystal_face_indexfrac_h
_exptl_oxdiff_crystal_face_indexfrac_k
_exptl_oxdiff_crystal_face_indexfrac_l
_exptl_oxdiff_crystal_face_x
_exptl_oxdiff_crystal_face_y
_exptl_oxdiff_crystal_face_z
1 -2 -1 0.1300 1.0000 -2.0000 -1.0000 -0.0356 -0.1749 0.0337
-1 2 1 0.1694 -1.0000 2.0000 1.0000 0.0356 0.1749 -0.0337
-4 -5 -1 0.0998 -4.0000 -5.0000 -1.0000 0.0101 -0.1165 0.4709
5 5 1 0.1064 5.0000 5.0000 1.0000 -0.0089 0.0704 -0.5325
-5 -4 0 0.0760 -5.0000 -4.0000 -0.0000 0.0630 0.0012 0.4801
5 4 0 0.0777 5.0000 4.0000 0.0000 -0.0630 -0.0012 -0.4801
0 0 -1 0.2543 -0.0000 0.0000 -1.0000 -0.0714 -0.0145 0.0094
0 0 1 0.2699 0.0000 -0.0000 1.0000 0.0714 0.0145 -0.0094
4 -5 0 0.0527 4.0000 -5.0000 0.0000 0.0912 -0.4701 -0.0317
-4 5 0 0.0724 -4.0000 5.0000 -0.0000 -0.0912 0.4701 0.0317
1 -4 -5 0.1762 1.0000 -4.0000 -5.0000 -0.2866 -0.3471 0.1574
0 1 -5 0.2328 -0.0000 1.0000 -5.0000 -0.3742 -0.0151 0.0041
0 -1 1 0.2032 0.0000 -1.0000 1.0000 0.0887 -0.0428 0.0336
2 -3 5 0.2200 2.0000 -3.0000 5.0000 0.4112 -0.1914 -0.0414
-2 5 -3 0.1493 -2.0000 5.0000 -3.0000 -0.3030 0.3347 -0.0633
-5 -3 1 0.0851 -5.0000 -3.0000 1.0000 0.1172 0.0729 0.4277

loop_
_geom_angle_atom_site_label_1
_geom_angle_atom_site_label_2
_geom_angle_atom_site_label_3
_geom_angle
C7A N2A C2A 108.0(2)
C7A N2A C8H 120.8(2)
C8H N2A C2A 123.7(3)
C7A N1A C1A 108.7(3)
C7A N1A C8A 121.3(3)
C8A N1A C1A 121.1(3)
N2A C2A H2A 108.3
N2A C2A C1A 100.8(2)
N2A C2A C3A 120.5(3)
C1A C2A H2A 108.3
C1A C2A C3A 110.1(2)
C3A C2A H2A 108.3
N1A C1A C2A 100.6(2)
N1A C1A H1A 108.3
N1A C1A C6A 120.0(3)
C2A C1A H1A 108.3
C2A C1A C6A 110.6(3)
C6A C1A H1A 108.3
C1A C6A H6AA 110.5
C1A C6A H6AB 110.5
C1A C6A C5A 106.2(3)
H6AA C6A H6AB 108.7
C5A C6A H6AA 110.5
C5A C6A H6AB 110.5
C6A C5A H5AA 109.0
C6A C5A H5AB 109.0
H5AA C5A H5AB 107.8
C4A C5A C6A 113.0(3)
C4A C5A H5AA 109.0
C4A C5A H5AB 109.0
C5A C4A H4AA 108.8
C5A C4A H4AB 108.8
C5A C4A C3A 113.9(3)
H4AA C4A H4AB 107.7
C3A C4A H4AA 108.8
C3A C4A H4AB 108.8
C2A C3A C4A 105.9(3)
C2A C3A H3AA 110.6
C2A C3A H3AB 110.6
C4A C3A H3AA 110.6
C4A C3A H3AB 110.6
H3AA C3A H3AB 108.7
O1A C7A N2A 125.8(3)
O1A C7A N1A 126.1(3)
N1A C7A N2A 108.1(2)
N1A C8A H8AA 109.4
N1A C8A H8AB 109.4
N1A C8A N1B 111.0(3)
H8AA C8A H8AB 108.0
N1B C8A H8AA 109.4
N1B C8A H8AB 109.4
C8A N1B C1B 121.7(3)
C7B N1B C8A 121.0(3)
C7B N1B C1B 109.6(3)
C7B N2B C2B 108.7(2)
C7B N2B C8B 119.8(3)
C8B N2B C2B 124.3(3)
N1B C1B H1B 108.4
N1B C1B C2B 100.6(2)
N1B C1B C6B 120.4(3)
C2B C1B H1B 108.4
C6B C1B H1B 108.4
C6B C1B C2B 109.8(3)
N2B C2B C1B 100.6(3)
N2B C2B H2B 108.5
N2B C2B C3B 120.6(3)
C1B C2B H2B 108.5
C3B C2B C1B 109.4(3)
C3B C2B H2B 108.5
C2B C3B H3BA 110.6
C2B C3B H3BB 110.6
C2B C3B C4B 105.8(3)
H3BA C3B H3BB 108.7
C4B C3B H3BA 110.6
C4B C3B H3BB 110.6
C3B C4B H4BA 108.9
C3B C4B H4BB 108.9
H4BA C4B H4BB 107.8
C5B C4B C3B 113.2(3)
C5B C4B H4BA 108.9
C5B C4B H4BB 108.9
C4B C5B H5BA 109.0
C4B C5B H5BB 109.0
C4B C5B C6B 112.9(3)
H5BA C5B H5BB 107.8
C6B C5B H5BA 109.0
C6B C5B H5BB 109.0
C1B C6B C5B 106.3(3)
C1B C6B H6BA 110.5
C1B C6B H6BB 110.5
C5B C6B H6BA 110.5
C5B C6B H6BB 110.5
H6BA C6B H6BB 108.7
O1B C7B N1B 126.9(3)
O1B C7B N2B 125.8(3)
N1B C7B N2B 107.4(3)
N2B C8B H8BA 108.4
N2B C8B H8BB 108.4
H8BA C8B H8BB 107.5
N2C C8B N2B 115.4(3)
N2C C8B H8BA 108.4
N2C C8B H8BB 108.4
C7C N1C C1C 108.3(2)
C7C N1C C8C 120.8(3)
C8C N1C C1C 121.8(2)
C8B N2C C2C 124.5(3)
C7C N2C C8B 120.7(3)
C7C N2C C2C 108.0(2)
N1C C1C H1C 108.6
N1C C1C C2C 100.5(2)
N1C C1C C6C 119.1(2)
C2C C1C H1C 108.6
C6C C1C H1C 108.6
C6C C1C C2C 110.8(2)
N2C C2C C1C 100.3(2)
N2C C2C H2C 108.4
N2C C2C C3C 121.0(3)
C1C C2C H2C 108.4
C1C C2C C3C 109.8(2)
C3C C2C H2C 108.4
C2C C3C H3CA 110.7
C2C C3C H3CB 110.7
C2C C3C C4C 105.2(3)
H3CA C3C H3CB 108.8
C4C C3C H3CA 110.7
C4C C3C H3CB 110.7
C3C C4C H4CA 108.9
C3C C4C H4CB 108.9
H4CA C4C H4CB 107.7
C5C C4C C3C 113.5(3)
C5C C4C H4CA 108.9
C5C C4C H4CB 108.9
C4C C5C H5CA 109.0
C4C C5C H5CB 109.0
C4C C5C C6C 113.1(3)
H5CA C5C H5CB 107.8
C6C C5C H5CA 109.0
C6C C5C H5CB 109.0
C1C C6C C5C 106.4(3)
C1C C6C H6CA 110.4
C1C C6C H6CB 110.4
C5C C6C H6CA 110.4
C5C C6C H6CB 110.4
H6CA C6C H6CB 108.6
O1C C7C N1C 125.2(3)
O1C C7C N2C 126.3(3)
N1C C7C N2C 108.5(3)
N1C C8C H8CA 109.4
N1C C8C H8CB 109.4
H8CA C8C H8CB 108.0
N1D C8C N1C 111.1(2)
N1D C8C H8CA 109.4
N1D C8C H8CB 109.4
C8C N1D C1D 121.9(3)
C7D N1D C8C 120.6(3)
C7D N1D C1D 108.7(2)
C7D N2D C2D 108.6(2)
C7D N2D C8D 119.8(3)
C8D N2D C2D 124.4(3)
N1D C1D H1D 108.4
N1D C1D C2D 100.3(2)
N1D C1D C6D 119.5(3)
C2D C1D H1D 108.4
C6D C1D H1D 108.4
C6D C1D C2D 111.1(3)
N2D C2D C1D 100.1(2)
N2D C2D H2D 108.9
N2D C2D C3D 120.2(3)
C1D C2D H2D 108.9
C3D C2D C1D 109.1(3)
C3D C2D H2D 108.9
C2D C3D H3DA 110.6
C2D C3D H3DB 110.6
C2D C3D C4D 105.7(3)
H3DA C3D H3DB 108.7
C4D C3D H3DA 110.6
C4D C3D H3DB 110.6
C3D C4D H4DA 109.1
C3D C4D H4DB 109.1
C3D C4D C5D 112.4(4)
H4DA C4D H4DB 107.8
C5D C4D H4DA 109.1
C5D C4D H4DB 109.1
C4D C5D H5DA 109.1
C4D C5D H5DB 109.1
H5DA C5D H5DB 107.8
C6D C5D C4D 112.7(3)
C6D C5D H5DA 109.1
C6D C5D H5DB 109.1
C1D C6D C5D 105.8(3)
C1D C6D H6DA 110.6
C1D C6D H6DB 110.6
C5D C6D H6DA 110.6
C5D C6D H6DB 110.6
H6DA C6D H6DB 108.7
O1D C7D N1D 126.3(3)
O1D C7D N2D 126.0(3)
N1D C7D N2D 107.7(3)
N2D C8D H8DA 108.2
N2D C8D H8DB 108.2
N2D C8D N2E 116.3(3)
H8DA C8D H8DB 107.4
N2E C8D H8DA 108.2
N2E C8D H8DB 108.2
C7E N1E C1E 108.7(3)
C7E N1E C8E 120.2(3)
C8E N1E C1E 122.2(3)
C8D N2E C2E 123.6(3)
C7E N2E C8D 119.5(3)
C7E N2E C2E 108.4(2)
N1E C1E H1E 108.0
N1E C1E C2E 101.0(3)
N1E C1E C6E 119.9(3)
C2E C1E H1E 108.0
C6E C1E H1E 108.0
C6E C1E C2E 111.1(3)
N2E C2E C1E 100.4(3)
N2E C2E H2E 108.6
N2E C2E C3E 120.0(3)
C1E C2E H2E 108.6
C3E C2E C1E 109.9(3)
C3E C2E H2E 108.6
C2E C3E H3EA 110.5
C2E C3E H3EB 110.5
C2E C3E C4E 106.3(3)
H3EA C3E H3EB 108.7
C4E C3E H3EA 110.5
C4E C3E H3EB 110.5
C3E C4E H4EA 108.7
C3E C4E H4EB 108.7
H4EA C4E H4EB 107.6
C5E C4E C3E 114.4(4)
C5E C4E H4EA 108.7
C5E C4E H4EB 108.7
C4E C5E H5EA 109.1
C4E C5E H5EB 109.1
C4E C5E C6E 112.7(3)
H5EA C5E H5EB 107.8
C6E C5E H5EA 109.1
C6E C5E H5EB 109.1
C1E C6E C5E 105.5(3)
C1E C6E H6EA 110.6
C1E C6E H6EB 110.6
C5E C6E H6EA 110.6
C5E C6E H6EB 110.6
H6EA C6E H6EB 108.8
O1E C7E N1E 126.2(3)
O1E C7E N2E 125.8(3)
N1E C7E N2E 107.9(3)
N1E C8E H8EA 109.2
N1E C8E H8EB 109.2
H8EA C8E H8EB 107.9
N1F C8E N1E 112.0(3)
N1F C8E H8EA 109.2
N1F C8E H8EB 109.2
C8E N1F C1F 121.1(3)
C7F N1F C8E 120.6(3)
C7F N1F C1F 108.8(3)
C7F N2F C2F 109.2(2)
C7F N2F C8F 119.8(3)
C8F N2F C2F 124.0(3)
N1F C1F H1F 108.2
N1F C1F C2F 100.7(2)
N1F C1F C6F 120.3(3)
C2F C1F H1F 108.2
C6F C1F H1F 108.2
C6F C1F C2F 110.7(3)
N2F C2F C1F 100.7(2)
N2F C2F H2F 108.4
N2F C2F C3F 120.7(3)
C1F C2F H2F 108.4
C3F C2F C1F 109.4(3)
C3F C2F H2F 108.4
C2F C3F H3FA 110.6
C2F C3F H3FB 110.6
C2F C3F C4F 105.8(3)
H3FA C3F H3FB 108.7
C4F C3F H3FA 110.6
C4F C3F H3FB 110.6
C3F C4F H4FA 108.8
C3F C4F H4FB 108.8
H4FA C4F H4FB 107.7
C5F C4F C3F 113.8(3)
C5F C4F H4FA 108.8
C5F C4F H4FB 108.8
C4F C5F H5FA 108.9
C4F C5F H5FB 108.9
C4F C5F C6F 113.2(3)
H5FA C5F H5FB 107.7
C6F C5F H5FA 108.9
C6F C5F H5FB 108.9
C1F C6F C5F 106.3(3)
C1F C6F H6FA 110.5
C1F C6F H6FB 110.5
C5F C6F H6FA 110.5
C5F C6F H6FB 110.5
H6FA C6F H6FB 108.7
O1F C7F N1F 125.9(3)
O1F C7F N2F 126.2(3)
N2F C7F N1F 107.9(3)
N2F C8F H8FA 108.3
N2F C8F H8FB 108.3
H8FA C8F H8FB 107.4
N2G C8F N2F 115.8(3)
N2G C8F H8FA 108.3
N2G C8F H8FB 108.3
C7G N1G C1G 108.8(2)
C7G N1G C8G 120.8(3)
C8G N1G C1G 123.1(3)
C8F N2G C2G 124.3(3)
C7G N2G C8F 120.3(3)
C7G N2G C2G 107.8(2)
N1G C1G H1G 108.7
N1G C1G C2G 100.4(2)
N1G C1G C6G 119.2(2)
C2G C1G H1G 108.7
C2G C1G C6G 110.7(2)
C6G C1G H1G 108.7
N2G C2G C1G 100.3(2)
N2G C2G H2G 108.2
N2G C2G C3G 121.1(2)
C1G C2G H2G 108.2
C1G C2G C3G 110.1(2)
C3G C2G H2G 108.2
C2G C3G H3GA 110.7
C2G C3G H3GB 110.7
C2G C3G C4G 105.4(2)
H3GA C3G H3GB 108.8
C4G C3G H3GA 110.7
C4G C3G H3GB 110.7
C3G C4G H4GA 109.0
C3G C4G H4GB 109.0
H4GA C4G H4GB 107.8
C5G C4G C3G 113.0(3)
C5G C4G H4GA 109.0
C5G C4G H4GB 109.0
C4G C5G H5GA 109.0
C4G C5G H5GB 109.0
C4G C5G C6G 112.9(3)
H5GA C5G H5GB 107.8
C6G C5G H5GA 109.0
C6G C5G H5GB 109.0
C1G C6G C5G 106.4(2)
C1G C6G H6GA 110.4
C1G C6G H6GB 110.4
C5G C6G H6GA 110.4
C5G C6G H6GB 110.4
H6GA C6G H6GB 108.6
O1G C7G N1G 125.6(3)
O1G C7G N2G 126.0(3)
N1G C7G N2G 108.3(2)
N1G C8G H8GA 109.4
N1G C8G H8GB 109.4
N1G C8G N1H 111.2(2)
H8GA C8G H8GB 108.0
N1H C8G H8GA 109.4
N1H C8G H8GB 109.4
C8G N1H C1H 122.7(3)
C7H N1H C8G 121.3(2)
C7H N1H C1H 108.7(2)
C7H N2H C2H 108.0(2)
C7H N2H C8H 121.6(3)
C8H N2H C2H 123.9(2)
N1H C1H H1H 108.4
N1H C1H C2H 99.7(2)
N1H C1H C6H 120.2(2)
C2H C1H H1H 108.4
C6H C1H H1H 108.4
C6H C1H C2H 111.1(2)
N2H C2H C1H 100.2(2)
N2H C2H H2H 108.3
N2H C2H C3H 120.8(3)
C1H C2H H2H 108.3
C3H C2H C1H 110.2(2)
C3H C2H H2H 108.3
C2H C3H H3HA 110.6
C2H C3H H3HB 110.6
C2H C3H C4H 105.9(3)
H3HA C3H H3HB 108.7
C4H C3H H3HA 110.6
C4H C3H H3HB 110.6
C3H C4H H4HA 109.0
C3H C4H H4HB 109.0
H4HA C4H H4HB 107.8
C5H C4H C3H 112.7(3)
C5H C4H H4HA 109.0
C5H C4H H4HB 109.0
C4H C5H H5HA 109.1
C4H C5H H5HB 109.1
C4H C5H C6H 112.7(3)
H5HA C5H H5HB 107.8
C6H C5H H5HA 109.1
C6H C5H H5HB 109.1
C1H C6H C5H 106.4(3)
C1H C6H H6HA 110.5
C1H C6H H6HB 110.5
C5H C6H H6HA 110.5
C5H C6H H6HB 110.5
H6HA C6H H6HB 108.6
O1H C7H N1H 125.3(3)
O1H C7H N2H 126.4(3)
N1H C7H N2H 108.3(2)
N2A C8H N2H 115.4(2)
N2A C8H H8HA 108.4
N2A C8H H8HB 108.4
N2H C8H H8HA 108.4
N2H C8H H8HB 108.4
H8HA C8H H8HB 107.5
C1T N1T C5T 109.7(2)
C1T N1T C9T 109.4(2)
C1T N1T C13T 111.3(2)
C5T N1T C13T 106.9(2)
C9T N1T C5T 111.1(2)
C9T N1T C13T 108.4(2)
N1T C1T H1TA 108.2
N1T C1T H1TB 108.2
N1T C1T C2T 116.4(3)
H1TA C1T H1TB 107.3
C2T C1T H1TA 108.2
C2T C1T H1TB 108.2
C1T C2T H2TA 109.3
C1T C2T H2TB 109.3
C1T C2T C3T 111.4(3)
H2TA C2T H2TB 108.0
C3T C2T H2TA 109.3
C3T C2T H2TB 109.3
C2T C3T H3TA 109.0
C2T C3T H3TB 109.0
H3TA C3T H3TB 107.8
C4T C3T C2T 112.7(3)
C4T C3T H3TA 109.0
C4T C3T H3TB 109.0
C3T C4T H4TA 109.5
C3T C4T H4TB 109.5
C3T C4T H4TC 109.5
H4TA C4T H4TB 109.5
H4TA C4T H4TC 109.5
H4TB C4T H4TC 109.5
N1T C5T H5TA 108.1
N1T C5T H5TB 108.1
H5TA C5T H5TB 107.3
C6T C5T N1T 116.9(2)
C6T C5T H5TA 108.1
C6T C5T H5TB 108.1
C5T C6T H6TA 109.6
C5T C6T H6TB 109.6
H6TA C6T H6TB 108.1
C7T C6T C5T 110.4(3)
C7T C6T H6TA 109.6
C7T C6T H6TB 109.6
C6T C7T H7TA 109.0
C6T C7T H7TB 109.0
C6T C7T C8T 112.8(3)
H7TA C7T H7TB 107.8
C8T C7T H7TA 109.0
C8T C7T H7TB 109.0
C7T C8T H8TA 109.5
C7T C8T H8TB 109.5
C7T C8T H8TC 109.5
H8TA C8T H8TB 109.5
H8TA C8T H8TC 109.5
H8TB C8T H8TC 109.5
N1T C9T H9TA 108.4
N1T C9T H9TB 108.4
H9TA C9T H9TB 107.5
C10T C9T N1T 115.6(3)
C10T C9T H9TA 108.4
C10T C9T H9TB 108.4
C9T C10T H10A 109.0
C9T C10T H10B 109.0
H10A C10T H10B 107.8
C11T C10T C9T 112.9(3)
C11T C10T H10A 109.0
C11T C10T H10B 109.0
C10T C11T H11A 108.4
C10T C11T H11B 108.4
C10T C11T C12T 115.5(3)
H11A C11T H11B 107.5
C12T C11T H11A 108.4
C12T C11T H11B 108.4
C11T C12T H12A 109.5
C11T C12T H12B 109.5
C11T C12T H12C 109.5
H12A C12T H12B 109.5
H12A C12T H12C 109.5
H12B C12T H12C 109.5
N1T C13T H13A 108.4
N1T C13T H13B 108.4
H13A C13T H13B 107.5
C14T C13T N1T 115.5(3)
C14T C13T H13A 108.4
C14T C13T H13B 108.4
C13T C14T H14A 109.3
C13T C14T H14B 109.3
H14A C14T H14B 107.9
C15T C14T C13T 111.7(3)
C15T C14T H14A 109.3
C15T C14T H14B 109.3
C14T C15T H15A 107.2
C14T C15T H15B 107.2
H15A C15T H15B 106.9
C16T C15T C14T 120.3(5)
C16T C15T H15A 107.2
C16T C15T H15B 107.2
C15T C16T H16A 109.5
C15T C16T H16B 109.5
C15T C16T H16C 109.5
H16A C16T H16B 109.5
H16A C16T H16C 109.5
H16B C16T H16C 109.5
C1S O1S H1S 109.5
O1S C1S H1SA 109.5
O1S C1S H1SB 109.5
O1S C1S H1SC 109.5
H1SA C1S H1SB 109.5
H1SA C1S H1SC 109.5
H1SB C1S H1SC 109.5
C2SB O2SB H2SB 109.5
O2SB C2SB H2SA 109.5
O2SB C2SB H2SC 109.5
O2SB C2SB H2SD 109.5
H2SA C2SB H2SC 109.5
H2SA C2SB H2SD 109.5
H2SC C2SB H2SD 109.5
C2SA O2SA H2SE 109.5
O2SA C2SA H2SF 109.5
O2SA C2SA H2SG 109.5
O2SA C2SA H2SH 109.5
H2SF C2SA H2SG 109.5
H2SF C2SA H2SH 109.5
H2SG C2SA H2SH 109.5
F1B B1B F2B 108.5(19)
F1B B1B F3B 110.0(19)
F1B B1B F4B 111.3(19)
F3B B1B F2B 107.1(18)
F3B B1B F4B 108.2(18)
F4B B1B F2B 111.5(19)
F1D B1D F2D 116.1(18)
F1D B1D F3D 106.5(17)
F1D B1D F4D 108.7(16)
F2D B1D F3D 108.0(16)
F2D B1D F4D 108.5(17)
F4D B1D F3D 108.9(16)
F1C B1C F2C 123.6(19)
F1C B1C F3C 104.6(15)
F1C B1C F4C 107.9(16)
F2C B1C F3C 103.9(15)
F2C B1C F4C 104.3(16)
F4C B1C F3C 112.7(17)
F1A B1A F2A 112.1(14)
F1A B1A F3A 104.5(13)
F1A B1A F4A 114.0(12)
F3A B1A F2A 99.9(13)
F4A B1A F2A 112.3(12)
F4A B1A F3A 112.8(14)

loop_
_geom_bond_atom_site_label_1
_geom_bond_atom_site_label_2
_geom_bond_distance
O1A C7A 1.226(4)
N2A C2A 1.469(3)
N2A C7A 1.383(4)
N2A C8H 1.444(4)
N1A C1A 1.457(4)
N1A C7A 1.377(4)
N1A C8A 1.443(4)
C2A H2A 1.0000
C2A C1A 1.513(4)
C2A C3A 1.525(4)
C1A H1A 1.0000
C1A C6A 1.518(4)
C6A H6AA 0.9900
C6A H6AB 0.9900
C6A C5A 1.540(5)
C5A H5AA 0.9900
C5A H5AB 0.9900
C5A C4A 1.525(5)
C4A H4AA 0.9900
C4A H4AB 0.9900
C4A C3A 1.537(5)
C3A H3AA 0.9900
C3A H3AB 0.9900
C8A H8AA 0.9900
C8A H8AB 0.9900
C8A N1B 1.454(4)
O1B C7B 1.227(4)
N1B C1B 1.456(4)
N1B C7B 1.373(4)
N2B C2B 1.461(4)
N2B C7B 1.393(4)
N2B C8B 1.454(4)
C1B H1B 1.0000
C1B C2B 1.521(4)
C1B C6B 1.521(5)
C2B H2B 1.0000
C2B C3B 1.516(5)
C3B H3BA 0.9900
C3B H3BB 0.9900
C3B C4B 1.542(6)
C4B H4BA 0.9900
C4B H4BB 0.9900
C4B C5B 1.529(5)
C5B H5BA 0.9900
C5B H5BB 0.9900
C5B C6B 1.540(5)
C6B H6BA 0.9900
C6B H6BB 0.9900
C8B H8BA 0.9900
C8B H8BB 0.9900
C8B N2C 1.444(4)
O1C C7C 1.227(4)
N1C C1C 1.466(4)
N1C C7C 1.372(4)
N1C C8C 1.442(4)
N2C C2C 1.468(4)
N2C C7C 1.381(4)
C1C H1C 1.0000
C1C C2C 1.517(4)
C1C C6C 1.512(4)
C2C H2C 1.0000
C2C C3C 1.523(4)
C3C H3CA 0.9900
C3C H3CB 0.9900
C3C C4C 1.545(5)
C4C H4CA 0.9900
C4C H4CB 0.9900
C4C C5C 1.523(5)
C5C H5CA 0.9900
C5C H5CB 0.9900
C5C C6C 1.542(4)
C6C H6CA 0.9900
C6C H6CB 0.9900
C8C H8CA 0.9900
C8C H8CB 0.9900
C8C N1D 1.434(4)
O1D C7D 1.223(4)
N1D C1D 1.461(4)
N1D C7D 1.381(4)
N2D C2D 1.466(4)
N2D C7D 1.381(4)
N2D C8D 1.445(4)
C1D H1D 1.0000
C1D C2D 1.521(4)
C1D C6D 1.512(5)
C2D H2D 1.0000
C2D C3D 1.516(4)
C3D H3DA 0.9900
C3D H3DB 0.9900
C3D C4D 1.540(6)
C4D H4DA 0.9900
C4D H4DB 0.9900
C4D C5D 1.547(5)
C5D H5DA 0.9900
C5D H5DB 0.9900
C5D C6D 1.544(5)
C6D H6DA 0.9900
C6D H6DB 0.9900
C8D H8DA 0.9900
C8D H8DB 0.9900
C8D N2E 1.452(4)
O1E C7E 1.214(4)
N1E C1E 1.460(4)
N1E C7E 1.375(4)
N1E C8E 1.447(4)
N2E C2E 1.465(4)
N2E C7E 1.389(4)
C1E H1E 1.0000
C1E C2E 1.515(5)
C1E C6E 1.504(5)
C2E H2E 1.0000
C2E C3E 1.511(5)
C3E H3EA 0.9900
C3E H3EB 0.9900
C3E C4E 1.534(6)
C4E H4EA 0.9900
C4E H4EB 0.9900
C4E C5E 1.531(7)
C5E H5EA 0.9900
C5E H5EB 0.9900
C5E C6E 1.542(6)
C6E H6EA 0.9900
C6E H6EB 0.9900
C8E H8EA 0.9900
C8E H8EB 0.9900
C8E N1F 1.439(4)
O1F C7F 1.225(4)
N1F C1F 1.463(4)
N1F C7F 1.378(4)
N2F C2F 1.459(4)
N2F C7F 1.376(4)
N2F C8F 1.451(4)
C1F H1F 1.0000
C1F C2F 1.517(4)
C1F C6F 1.511(4)
C2F H2F 1.0000
C2F C3F 1.517(5)
C3F H3FA 0.9900
C3F H3FB 0.9900
C3F C4F 1.539(5)
C4F H4FA 0.9900
C4F H4FB 0.9900
C4F C5F 1.528(5)
C5F H5FA 0.9900
C5F H5FB 0.9900
C5F C6F 1.535(5)
C6F H6FA 0.9900
C6F H6FB 0.9900
C8F H8FA 0.9900
C8F H8FB 0.9900
C8F N2G 1.449(4)
O1G C7G 1.222(4)
N1G C1G 1.463(4)
N1G C7G 1.374(4)
N1G C8G 1.440(4)
N2G C2G 1.471(4)
N2G C7G 1.378(4)
C1G H1G 1.0000
C1G C2G 1.515(4)
C1G C6G 1.517(4)
C2G H2G 1.0000
C2G C3G 1.520(4)
C3G H3GA 0.9900
C3G H3GB 0.9900
C3G C4G 1.537(5)
C4G H4GA 0.9900
C4G H4GB 0.9900
C4G C5G 1.530(5)
C5G H5GA 0.9900
C5G H5GB 0.9900
C5G C6G 1.548(4)
C6G H6GA 0.9900
C6G H6GB 0.9900
C8G H8GA 0.9900
C8G H8GB 0.9900
C8G N1H 1.443(4)
O1H C7H 1.237(4)
N1H C1H 1.463(3)
N1H C7H 1.362(4)
N2H C2H 1.462(4)
N2H C7H 1.378(4)
N2H C8H 1.451(4)
C1H H1H 1.0000
C1H C2H 1.520(4)
C1H C6H 1.509(4)
C2H H2H 1.0000
C2H C3H 1.511(4)
C3H H3HA 0.9900
C3H H3HB 0.9900
C3H C4H 1.536(5)
C4H H4HA 0.9900
C4H H4HB 0.9900
C4H C5H 1.529(5)
C5H H5HA 0.9900
C5H H5HB 0.9900
C5H C6H 1.538(4)
C6H H6HA 0.9900
C6H H6HB 0.9900
C8H H8HA 0.9900
C8H H8HB 0.9900
N1T C1T 1.511(4)
N1T C5T 1.524(3)
N1T C9T 1.512(4)
N1T C13T 1.537(4)
C1T H1TA 0.9900
C1T H1TB 0.9900
C1T C2T 1.512(4)
C2T H2TA 0.9900
C2T H2TB 0.9900
C2T C3T 1.530(4)
C3T H3TA 0.9900
C3T H3TB 0.9900
C3T C4T 1.505(5)
C4T H4TA 0.9800
C4T H4TB 0.9800
C4T H4TC 0.9800
C5T H5TA 0.9900
C5T H5TB 0.9900
C5T C6T 1.522(4)
C6T H6TA 0.9900
C6T H6TB 0.9900
C6T C7T 1.512(4)
C7T H7TA 0.9900
C7T H7TB 0.9900
C7T C8T 1.514(5)
C8T H8TA 0.9800
C8T H8TB 0.9800
C8T H8TC 0.9800
C9T H9TA 0.9900
C9T H9TB 0.9900
C9T C10T 1.503(4)
C10T H10A 0.9900
C10T H10B 0.9900
C10T C11T 1.484(5)
C11T H11A 0.9900
C11T H11B 0.9900
C11T C12T 1.504(5)
C12T H12A 0.9800
C12T H12B 0.9800
C12T H12C 0.9800
C13T H13A 0.9900
C13T H13B 0.9900
C13T C14T 1.521(4)
C14T H14A 0.9900
C14T H14B 0.9900
C14T C15T 1.500(6)
C15T H15A 0.9900
C15T H15B 0.9900
C15T C16T 1.489(6)
C16T H16A 0.9800
C16T H16B 0.9800
C16T H16C 0.9800
O1S H1S 0.8400
O1S C1S 1.388(6)
C1S H1SA 0.9800
C1S H1SB 0.9800
C1S H1SC 0.9800
O2SB H2SB 0.8400
O2SB C2SB 1.443(9)
C2SB H2SA 0.9800
C2SB H2SC 0.9800
C2SB H2SD 0.9800
O2SA H2SE 0.8400
O2SA C2SA 1.389(8)
C2SA H2SF 0.9800
C2SA H2SG 0.9800
C2SA H2SH 0.9800
F1B B1B 1.353(14)
F2B B1B 1.377(14)
F3B B1B 1.361(14)
F4B B1B 1.367(14)
F1D B1D 1.348(13)
F2D B1D 1.359(13)
F3D B1D 1.390(13)
F4D B1D 1.384(14)
F1C B1C 1.351(13)
F2C B1C 1.358(13)
F3C B1C 1.374(14)
F4C B1C 1.366(14)
F1A B1A 1.347(12)
F2A B1A 1.393(13)
F3A B1A 1.368(13)
F4A B1A 1.348(11)

loop_
_geom_torsion_atom_site_label_1
_geom_torsion_atom_site_label_2
_geom_torsion_atom_site_label_3
_geom_torsion_atom_site_label_4
_geom_torsion
N2A C2A C1A N1A -35.7(3)
N2A C2A C1A C6A -163.6(2)
N2A C2A C3A C4A -177.1(3)
N1A C1A C6A C5A -177.3(3)
N1A C8A N1B C1B 89.7(4)
N1A C8A N1B C7B -124.0(3)
C2A N2A C7A O1A 167.7(3)
C2A N2A C7A N1A -11.8(3)
C2A N2A C8H N2H -47.9(4)
C2A C1A C6A C5A -60.9(3)
C1A N1A C7A O1A 167.4(3)
C1A N1A C7A N2A -13.0(3)
C1A N1A C8A N1B 90.4(4)
C1A C2A C3A C4A -60.6(3)
C1A C6A C5A C4A 53.6(4)
C6A C5A C4A C3A -53.4(4)
C5A C4A C3A C2A 54.1(4)
C3A C2A C1A N1A -164.0(2)
C3A C2A C1A C6A 68.1(3)
C7A N2A C2A C1A 30.3(3)
C7A N2A C2A C3A 151.4(3)
C7A N2A C8H N2H 98.3(3)
C7A N1A C1A C2A 31.1(3)
C7A N1A C1A C6A 152.5(3)
C7A N1A C8A N1B -125.9(3)
C8A N1A C1A C2A 178.9(3)
C8A N1A C1A C6A -59.7(4)
C8A N1A C7A O1A 19.7(5)
C8A N1A C7A N2A -160.7(3)
C8A N1B C1B C2B 179.4(3)
C8A N1B C1B C6B -59.9(4)
C8A N1B C7B O1B 17.8(5)
C8A N1B C7B N2B -161.7(3)
N1B C1B C2B N2B -34.7(3)
N1B C1B C2B C3B -162.6(3)
N1B C1B C6B C5B -177.6(3)
N2B C2B C3B C4B -178.1(3)
N2B C8B N2C C2C -52.2(5)
N2B C8B N2C C7C 95.6(4)
C1B N1B C7B O1B 167.8(3)
C1B N1B C7B N2B -11.7(3)
C1B C2B C3B C4B -62.4(4)
C2B N2B C7B O1B 167.8(3)
C2B N2B C7B N1B -12.7(3)
C2B N2B C8B N2C -48.7(5)
C2B C1B C6B C5B -61.6(3)
C2B C3B C4B C5B 55.2(4)
C3B C4B C5B C6B -53.5(5)
C4B C5B C6B C1B 54.0(4)
C6B C1B C2B N2B -162.6(3)
C6B C1B C2B C3B 69.5(3)
C7B N1B C1B C2B 29.7(3)
C7B N1B C1B C6B 150.4(3)
C7B N2B C2B C1B 30.1(3)
C7B N2B C2B C3B 150.4(3)
C7B N2B C8B N2C 98.2(4)
C8B N2B C2B C1B -179.9(3)
C8B N2B C2B C3B -59.7(4)
C8B N2B C7B O1B 16.2(5)
C8B N2B C7B N1B -164.3(3)
C8B N2C C2C C1C -177.5(3)
C8B N2C C2C C3C -56.8(4)
C8B N2C C7C O1C 14.1(5)
C8B N2C C7C N1C -165.5(3)
N1C C1C C2C N2C -36.3(3)
N1C C1C C2C C3C -164.7(2)
N1C C1C C6C C5C -175.9(3)
N1C C8C N1D C1D 83.5(3)
N1C C8C N1D C7D -132.7(3)
N2C C2C C3C C4C -177.7(3)
C1C N1C C7C O1C 168.1(3)
C1C N1C C7C N2C -12.2(3)
C1C N1C C8C N1D 81.6(3)
C1C C2C C3C C4C -61.8(3)
C2C N2C C7C O1C 166.6(3)
C2C N2C C7C N1C -13.0(3)
C2C C1C C6C C5C -60.2(3)
C2C C3C C4C C5C 55.6(4)
C3C C4C C5C C6C -53.9(4)
C4C C5C C6C C1C 53.1(4)
C6C C1C C2C N2C -163.0(2)
C6C C1C C2C C3C 68.6(3)
C7C N1C C1C C2C 31.0(3)
C7C N1C C1C C6C 152.0(3)
C7C N1C C8C N1D -135.1(3)
C7C N2C C2C C1C 31.4(3)
C7C N2C C2C C3C 152.0(3)
C8C N1C C1C C2C 178.2(2)
C8C N1C C1C C6C -60.8(4)
C8C N1C C7C O1C 20.6(5)
C8C N1C C7C N2C -159.8(3)
C8C N1D C1D C2D 179.0(3)
C8C N1D C1D C6D -59.4(4)
C8C N1D C7D O1D 18.8(5)
C8C N1D C7D N2D -160.8(3)
N1D C1D C2D N2D -36.4(3)
N1D C1D C2D C3D -163.5(3)
N1D C1D C6D C5D -177.1(3)
N2D C2D C3D C4D -177.3(3)
N2D C8D N2E C2E -54.0(4)
N2D C8D N2E C7E 90.4(3)
C1D N1D C7D O1D 166.9(3)
C1D N1D C7D N2D -12.7(3)
C1D C2D C3D C4D -62.7(4)
C2D N2D C7D O1D 167.5(3)
C2D N2D C7D N1D -12.8(3)
C2D N2D C8D N2E -54.0(4)
C2D C1D C6D C5D -61.1(4)
C2D C3D C4D C5D 56.6(5)
C3D C4D C5D C6D -54.7(6)
C4D C5D C6D C1D 53.8(5)
C6D C1D C2D N2D -163.8(3)
C6D C1D C2D C3D 69.2(4)
C7D N1D C1D C2D 31.5(3)
C7D N1D C1D C6D 153.0(3)
C7D N2D C2D C1D 31.4(3)
C7D N2D C2D C3D 150.6(3)
C7D N2D C8D N2E 92.9(4)
C8D N2D C2D C1D -178.6(3)
C8D N2D C2D C3D -59.4(5)
C8D N2D C7D O1D 15.9(5)
C8D N2D C7D N1D -164.4(3)
C8D N2E C2E C1E 178.2(3)
C8D N2E C2E C3E -61.4(4)
C8D N2E C7E O1E 19.9(5)
C8D N2E C7E N1E -162.0(3)
N1E C1E C2E N2E -35.3(3)
N1E C1E C2E C3E -162.7(3)
N1E C1E C6E C5E -179.6(3)
N1E C8E N1F C1F 92.1(4)
N1E C8E N1F C7F -125.5(3)
N2E C2E C3E C4E -174.9(3)
C1E N1E C7E O1E 166.2(3)
C1E N1E C7E N2E -12.0(3)
C1E N1E C8E N1F 92.3(4)
C1E C2E C3E C4E -59.4(4)
C2E N2E C7E O1E 169.2(3)
C2E N2E C7E N1E -12.6(3)
C2E C1E C6E C5E -62.3(4)
C2E C3E C4E C5E 52.7(5)
C3E C4E C5E C6E -52.3(5)
C4E C5E C6E C1E 53.7(5)
C6E C1E C2E N2E -163.6(3)
C6E C1E C2E C3E 69.0(4)
C7E N1E C1E C2E 30.2(3)
C7E N1E C1E C6E 152.7(3)
C7E N1E C8E N1F -124.1(3)
C7E N2E C2E C1E 30.4(3)
C7E N2E C2E C3E 150.8(3)
C8E N1E C1E C2E 177.5(3)
C8E N1E C1E C6E -60.1(4)
C8E N1E C7E O1E 18.2(5)
C8E N1E C7E N2E -160.0(3)
C8E N1F C1F C2F 176.3(3)
C8E N1F C1F C6F -61.9(4)
C8E N1F C7F O1F 20.0(5)
C8E N1F C7F N2F -159.2(3)
N1F C1F C2F N2F -34.4(3)
N1F C1F C2F C3F -162.5(3)
N1F C1F C6F C5F -177.8(3)
N2F C2F C3F C4F -177.5(3)
N2F C8F N2G C2G -50.1(4)
N2F C8F N2G C7G 95.5(3)
C1F N1F C7F O1F 166.5(3)
C1F N1F C7F N2F -12.7(4)
C1F C2F C3F C4F -61.5(4)
C2F N2F C7F O1F 169.4(3)
C2F N2F C7F N1F -11.4(4)
C2F N2F C8F N2G -49.5(4)
C2F C1F C6F C5F -61.0(3)
C2F C3F C4F C5F 54.4(4)
C3F C4F C5F C6F -52.6(5)
C4F C5F C6F C1F 52.8(4)
C6F C1F C2F N2F -162.7(3)
C6F C1F C2F C3F 69.2(4)
C7F N1F C1F C2F 30.0(3)
C7F N1F C1F C6F 151.8(3)
C7F N2F C2F C1F 29.3(3)
C7F N2F C2F C3F 149.7(3)
C7F N2F C8F N2G 98.0(3)
C8F N2F C2F C1F 179.7(3)
C8F N2F C2F C3F -59.9(4)
C8F N2F C7F O1F 17.5(5)
C8F N2F C7F N1F -163.3(3)
C8F N2G C2G C1G -178.3(3)
C8F N2G C2G C3G -57.2(4)
C8F N2G C7G O1G 15.6(4)
C8F N2G C7G N1G -165.5(2)
N1G C1G C2G N2G -36.2(3)
N1G C1G C2G C3G -165.0(2)
N1G C1G C6G C5G -175.3(2)
N1G C8G N1H C1H 79.6(3)
N1G C8G N1H C7H -133.4(3)
N2G C2G C3G C4G -178.7(3)
C1G N1G C7G O1G 168.5(3)
C1G N1G C7G N2G -10.4(3)
C1G N1G C8G N1H 82.2(3)
C1G C2G C3G C4G -62.4(3)
C2G N2G C7G O1G 166.2(3)
C2G N2G C7G N1G -14.9(3)
C2G C1G C6G C5G -59.7(3)
C2G C3G C4G C5G 56.3(4)
C3G C4G C5G C6G -54.5(4)
C4G C5G C6G C1G 53.2(4)
C6G C1G C2G N2G -163.1(2)
C6G C1G C2G C3G 68.2(3)
C7G N1G C1G C2G 29.9(3)
C7G N1G C1G C6G 150.9(3)
C7G N1G C8G N1H -131.1(3)
C7G N2G C2G C1G 32.5(3)
C7G N2G C2G C3G 153.6(3)
C8G N1G C1G C2G -179.9(2)
C8G N1G C1G C6G -59.0(4)
C8G N1G C7G O1G 17.6(4)
C8G N1G C7G N2G -161.3(2)
C8G N1H C1H C2H -177.3(2)
C8G N1H C1H C6H -55.9(4)
C8G N1H C7H O1H 14.9(5)
C8G N1H C7H N2H -164.4(3)
N1H C1H C2H N2H -37.0(3)
N1H C1H C2H C3H -165.3(2)
N1H C1H C6H C5H -175.4(3)
N2H C2H C3H C4H -177.2(3)
C1H N1H C7H O1H 165.9(3)
C1H N1H C7H N2H -13.4(3)
C1H C2H C3H C4H -61.2(3)
C2H N2H C7H O1H 168.0(3)
C2H N2H C7H N1H -12.7(3)
C2H N2H C8H N2A -51.5(4)
C2H C1H C6H C5H -59.7(3)
C2H C3H C4H C5H 56.3(4)
C3H C4H C5H C6H -55.4(4)
C4H C5H C6H C1H 54.2(4)
C6H C1H C2H N2H -164.7(2)
C6H C1H C2H C3H 66.9(3)
C7H N1H C1H C2H 32.1(3)
C7H N1H C1H C6H 153.5(3)
C7H N2H C2H C1H 31.7(3)
C7H N2H C2H C3H 152.7(3)
C7H N2H C8H N2A 96.7(3)
C8H N2A C2A C1A -179.9(3)
C8H N2A C2A C3A -58.7(4)
C8H N2A C7A O1A 16.9(4)
C8H N2A C7A N1A -162.7(3)
C8H N2H C2H C1H -176.5(3)
C8H N2H C2H C3H -55.5(4)
C8H N2H C7H O1H 15.5(5)
C8H N2H C7H N1H -165.2(3)
N1T C1T C2T C3T -165.4(3)
N1T C5T C6T C7T -168.2(3)
N1T C9T C10T C11T -172.6(3)
N1T C13T C14T C15T 166.6(3)
C1T N1T C5T C6T 172.0(3)
C1T N1T C9T C10T -63.4(3)
C1T N1T C13T C14T -60.5(3)
C1T C2T C3T C4T -171.8(3)
C5T N1T C1T C2T 71.8(3)
C5T N1T C9T C10T 57.9(3)
C5T N1T C13T C14T 179.7(3)
C5T C6T C7T C8T -170.8(3)
C9T N1T C1T C2T -166.1(3)
C9T N1T C5T C6T 50.8(3)
C9T N1T C13T C14T 59.9(3)
C9T C10T C11T C12T -172.1(3)
C13T N1T C1T C2T -46.3(4)
C13T N1T C5T C6T -67.3(3)
C13T N1T C9T C10T 175.1(3)
C13T C14T C15T C16T 60.4(6)
